data_4112632
loop_
_publ_author_name
'Jose M. Goicoechea'
'Slavi C. Sevov'

_publ_section_title
;
 Naked Deltahedral Silicon Clusters in Solution: Synthesis and
 Characterization of Si93- and Si52-
;
_journal_name_full 'Journal of the American Chemical Society'
_journal_page_first 6860
_journal_page_last 6861
_journal_paper_doi 10.1021/ja0488075
_journal_volume 126
_journal_year 2004
_chemical_formula_sum 'C108 H216 N18.3 O36 Rb6 Si18'
_chemical_formula_weight 3365.63
_chemical_name_systematic
; 
 [Rb-(2,2,2-crypt)]6(Si9)(Si9)*6.3(NH3)
;
_space_group_IT_number 2
_symmetry_cell_setting triclinic
_symmetry_space_group_name_Hall '-P 1'
_symmetry_space_group_name_H-M 'P -1'
_atom_sites_solution_hydrogens geom
_atom_sites_solution_primary direct
_atom_sites_solution_secondary difmap
_audit_creation_method SHELXL-97
_cell_angle_alpha 86.515(3)
_cell_angle_beta 88.861(4)
_cell_angle_gamma 87.718(4)
_cell_formula_units_Z 2
_cell_length_a 18.127(3)
_cell_length_b 19.439(4)
_cell_length_c 23.320(4)
_cell_measurement_temperature 100(2)
_cell_volume 8194(3)
_computing_cell_refinement 'Bruker SMART'
_computing_data_collection 'Bruker SMART'
_computing_data_reduction 'Bruker SHELXTL-V5.1'
_computing_molecular_graphics 'Bruker SHELXTL-V5.1'
_computing_publication_material 'Bruker SHELXTL-V5.1'
_computing_structure_refinement 'Bruker SHELXTL-V5.1'
_computing_structure_solution 'Bruker SHELXTL-V5.1'
_diffrn_ambient_temperature 100(2)
_diffrn_measured_fraction_theta_full 0.981
_diffrn_measured_fraction_theta_max 0.981
_diffrn_measurement_device_type 'CCD area detector'
_diffrn_measurement_method 'phi and omega scans'
_diffrn_radiation_monochromator graphite
_diffrn_radiation_source 'fine-focus sealed tube'
_diffrn_radiation_type MoK\a
_diffrn_radiation_wavelength 0.71073
_diffrn_reflns_av_R_equivalents 0.0759
_diffrn_reflns_av_sigmaI/netI 0.1481
_diffrn_reflns_limit_h_max 14
_diffrn_reflns_limit_h_min -21
_diffrn_reflns_limit_k_max 23
_diffrn_reflns_limit_k_min -23
_diffrn_reflns_limit_l_max 27
_diffrn_reflns_limit_l_min -27
_diffrn_reflns_number 48838
_diffrn_reflns_theta_full 25.00
_diffrn_reflns_theta_max 25.00
_diffrn_reflns_theta_min 3.98
_exptl_absorpt_coefficient_mu 1.979
_exptl_absorpt_correction_T_max 1.0000
_exptl_absorpt_correction_T_min 0.7272
_exptl_absorpt_correction_type empirical
_exptl_absorpt_process_details SADABS
_exptl_crystal_colour orange
_exptl_crystal_density_diffrn 1.364
_exptl_crystal_description plate
_exptl_crystal_F_000 3508
_exptl_crystal_size_max 0.32
_exptl_crystal_size_mid 0.19
_exptl_crystal_size_min 0.06
_refine_diff_density_max 1.378
_refine_diff_density_min -1.080
_refine_diff_density_rms 0.119
_refine_ls_extinction_method none
_refine_ls_goodness_of_fit_ref 0.980
_refine_ls_hydrogen_treatment mixed
_refine_ls_matrix_type fullcycle
_refine_ls_number_parameters 1701
_refine_ls_number_reflns 28303
_refine_ls_number_restraints 0
_refine_ls_restrained_S_all 0.980
_refine_ls_R_factor_all 0.1564
_refine_ls_R_factor_gt 0.0770
_refine_ls_shift/su_max 0.007
_refine_ls_shift/su_mean 0.001
_refine_ls_structure_factor_coef Fsqd
_refine_ls_weighting_details 'calc w=1/[\s^2^(Fo^2^)+(0.0871P)^2^+0.0000P] where P=(Fo^2^+2Fc^2^)/3'
_refine_ls_weighting_scheme calc
_refine_ls_wR_factor_gt 0.1654
_refine_ls_wR_factor_ref 0.1885
_reflns_number_gt 15690
_reflns_number_total 28303
_reflns_threshold_expression >2sigma(I)
_cod_data_source_file ja0488075si20040414_051604_2.cif
_cod_data_source_block '[Rb-(2,2,2-crypt)]6(Si9)(Si9)*6.3(NH3)'
_cod_original_formula_sum 'C108 H216 N18.30 O36 Rb6 Si18'
_cod_database_code 4112632

loop_
_symmetry_equiv_pos_as_xyz
'x, y, z'
'-x, -y, -z'

loop_
_atom_site_label
_atom_site_type_symbol
_atom_site_fract_x
_atom_site_fract_y
_atom_site_fract_z
_atom_site_U_iso_or_equiv
_atom_site_adp_type
_atom_site_occupancy
_atom_site_symmetry_multiplicity
_atom_site_calc_flag
_atom_site_refinement_flags
Si1 Si 0.65892(13) 0.27701(10) 0.10220(8) 0.0375(6) Uani 1 1 d .
Si2 Si 0.65795(12) 0.21458(9) 0.00966(8) 0.0314(5) Uani 1 1 d .
Si3 Si 0.67523(12) 0.34184(9) 0.00862(8) 0.0294(5) Uani 1 1 d .
Si4 Si 0.83217(15) 0.25590(10) 0.10080(8) 0.0545(7) Uani 1 1 d .
Si5 Si 0.8204(2) 0.19584(12) 0.01034(9) 0.0798(11) Uani 1 1 d .
Si6 Si 0.83460(12) 0.32397(10) 0.00901(7) 0.0329(5) Uani 1 1 d .
Si7 Si 0.73593(16) 0.17895(16) 0.08973(14) 0.0762(9) Uani 1 1 d .
Si8 Si 0.74977(10) 0.27040(9) -0.05759(6) 0.0192(4) Uani 1 1 d .
Si9 Si 0.75300(9) 0.36488(9) 0.09008(7) 0.0203(4) Uani 1 1 d .
Si1A Si -0.31255(14) -0.22596(11) -0.40451(9) 0.0480(6) Uani 1 1 d .
Si2A Si -0.34770(14) -0.29414(12) -0.48607(9) 0.0471(6) Uani 1 1 d .
Si3A Si 0.23858(12) -0.66926(10) -0.58336(8) 0.0364(5) Uani 1 1 d .
Si4A Si 0.20115(14) 0.15505(10) -0.49583(9) 0.0087(5) Uani 0.70 1 d P
Si5A Si 0.26112(11) 0.23533(13) -0.43824(7) 0.0379(6) Uani 1 1 d .
Si6A Si -0.14587(18) -0.27438(16) -0.49586(13) 0.0266(8) Uani 0.70 1 d P
Si7A Si -0.65786(13) 0.16614(10) -0.50323(8) 0.0374(6) Uani 1 1 d .
Si8A Si -0.23807(18) -0.35934(15) -0.51656(11) 0.0356(8) Uani 0.70 1 d P
Si9A Si 0.17478(13) -0.77902(11) -0.59293(8) 0.0418(6) Uani 1 1 d .
Si1B Si 0.2384(4) 0.1261(4) -0.5622(3) 0.0404(18) Uiso 0.30 1 d P
Si2B Si 0.1607(4) 0.1678(3) -0.4908(2) 0.0171(14) Uiso 0.30 1 d P
Si3B Si -0.1807(6) -0.2927(4) -0.5051(3) 0.049(3) Uani 0.30 1 d P
Rb1 Rb 0.26015(4) 0.30412(3) 0.09845(2) 0.02814(17) Uani 1 1 d .
N11 N 0.2929(3) 0.4561(3) 0.0851(2) 0.0255(14) Uani 1 1 d .
N12 N 0.2264(3) 0.1524(3) 0.1123(2) 0.0364(16) Uani 1 1 d .
O11 O 0.2778(3) 0.3815(2) 0.19845(18) 0.0355(13) Uani 1 1 d .
O12 O 0.2192(3) 0.2432(2) 0.20897(18) 0.0399(13) Uani 1 1 d .
O13 O 0.3934(3) 0.3449(2) 0.03797(18) 0.0335(12) Uani 1 1 d .
O14 O 0.3713(3) 0.2013(2) 0.07034(19) 0.0379(13) Uani 1 1 d .
O15 O 0.1560(3) 0.3984(2) 0.04268(17) 0.0311(12) Uani 1 1 d .
O16 O 0.1334(3) 0.2525(2) 0.03595(18) 0.0375(13) Uani 1 1 d .
C101 C 0.3117(4) 0.4809(3) 0.1408(3) 0.0303(18) Uani 1 1 d .
H10A H 0.3067 0.5309 0.1387 0.036 Uiso 1 1 calc R
H10B H 0.3629 0.4682 0.1486 0.036 Uiso 1 1 calc R
C102 C 0.2646(4) 0.4530(3) 0.1899(3) 0.0356(19) Uani 1 1 d .
H10C H 0.2758 0.4753 0.2245 0.043 Uiso 1 1 calc R
H10D H 0.2128 0.4627 0.1815 0.043 Uiso 1 1 calc R
C103 C 0.2355(5) 0.3532(4) 0.2468(3) 0.041(2) Uani 1 1 d .
H10E H 0.1832 0.3621 0.2404 0.049 Uiso 1 1 calc R
H10F H 0.2484 0.3750 0.2814 0.049 Uiso 1 1 calc R
C104 C 0.2517(5) 0.2782(4) 0.2539(3) 0.044(2) Uani 1 1 d .
H10G H 0.3047 0.2692 0.2533 0.053 Uiso 1 1 calc R
H10H H 0.2324 0.2606 0.2908 0.053 Uiso 1 1 calc R
C105 C 0.2336(5) 0.1705(4) 0.2165(3) 0.045(2) Uani 1 1 d .
H10I H 0.2157 0.1536 0.2540 0.054 Uiso 1 1 calc R
H10J H 0.2863 0.1602 0.2141 0.054 Uiso 1 1 calc R
C106 C 0.1950(5) 0.1355(4) 0.1701(3) 0.050(2) Uani 1 1 d .
H10K H 0.1987 0.0860 0.1782 0.060 Uiso 1 1 calc R
H10L H 0.1430 0.1495 0.1707 0.060 Uiso 1 1 calc R
C111 C 0.3544(4) 0.4637(3) 0.0444(3) 0.0299(18) Uani 1 1 d .
H11A H 0.3738 0.5091 0.0469 0.036 Uiso 1 1 calc R
H11B H 0.3360 0.4610 0.0058 0.036 Uiso 1 1 calc R
C112 C 0.4157(4) 0.4111(3) 0.0534(3) 0.0300(18) Uani 1 1 d .
H11C H 0.4583 0.4246 0.0302 0.036 Uiso 1 1 calc R
H11D H 0.4298 0.4084 0.0934 0.036 Uiso 1 1 calc R
C113 C 0.4511(4) 0.2936(3) 0.0470(3) 0.0358(19) Uani 1 1 d .
H11E H 0.4646 0.2903 0.0871 0.043 Uiso 1 1 calc R
H11F H 0.4943 0.3063 0.0242 0.043 Uiso 1 1 calc R
C114 C 0.4259(4) 0.2256(4) 0.0303(3) 0.037(2) Uani 1 1 d .
H11G H 0.4056 0.2305 -0.0080 0.045 Uiso 1 1 calc R
H11H H 0.4675 0.1927 0.0298 0.045 Uiso 1 1 calc R
C115 C 0.3450(5) 0.1369(4) 0.0556(3) 0.047(2) Uani 1 1 d .
H11I H 0.3862 0.1044 0.0502 0.057 Uiso 1 1 calc R
H11J H 0.3180 0.1427 0.0200 0.057 Uiso 1 1 calc R
C116 C 0.2944(5) 0.1100(4) 0.1044(3) 0.048(2) Uani 1 1 d .
H11K H 0.2811 0.0636 0.0970 0.057 Uiso 1 1 calc R
H11L H 0.3216 0.1075 0.1399 0.057 Uiso 1 1 calc R
C121 C 0.2257(4) 0.4959(3) 0.0645(3) 0.0316(18) Uani 1 1 d .
H12A H 0.2397 0.5411 0.0492 0.038 Uiso 1 1 calc R
H12B H 0.1921 0.5022 0.0968 0.038 Uiso 1 1 calc R
C122 C 0.1865(4) 0.4608(4) 0.0188(3) 0.0354(19) Uani 1 1 d .
H12C H 0.1474 0.4914 0.0031 0.042 Uiso 1 1 calc R
H12D H 0.2210 0.4504 -0.0121 0.042 Uiso 1 1 calc R
C123 C 0.1047(4) 0.3703(3) 0.0069(3) 0.038(2) Uani 1 1 d .
H12E H 0.1282 0.3598 -0.0294 0.046 Uiso 1 1 calc R
H12F H 0.0640 0.4033 -0.0008 0.046 Uiso 1 1 calc R
C124 C 0.0769(4) 0.3066(4) 0.0363(3) 0.039(2) Uani 1 1 d .
H12G H 0.0628 0.3153 0.0756 0.047 Uiso 1 1 calc R
H12H H 0.0337 0.2926 0.0169 0.047 Uiso 1 1 calc R
C125 C 0.1074(4) 0.1899(4) 0.0624(3) 0.045(2) Uani 1 1 d .
H12I H 0.0697 0.1719 0.0392 0.054 Uiso 1 1 calc R
H12J H 0.0862 0.1980 0.1001 0.054 Uiso 1 1 calc R
C126 C 0.1738(5) 0.1377(4) 0.0681(3) 0.048(2) Uani 1 1 d .
H12K H 0.1553 0.0920 0.0769 0.057 Uiso 1 1 calc R
H12L H 0.1997 0.1370 0.0314 0.057 Uiso 1 1 calc R
Rb2 Rb -0.50799(4) -0.43862(3) -0.73464(2) 0.02632(16) Uani 1 1 d .
N21 N -0.4375(3) -0.4143(3) -0.8545(2) 0.0270(14) Uani 1 1 d .
N22 N -0.5760(3) -0.4585(3) -0.6131(2) 0.0332(15) Uani 1 1 d .
O21 O -0.4924(3) -0.5523(2) -0.80893(17) 0.0299(12) Uani 1 1 d .
O22 O -0.5347(3) -0.5750(2) -0.68927(17) 0.0330(12) Uani 1 1 d .
O23 O -0.5604(3) -0.3258(2) -0.81191(18) 0.0356(13) Uani 1 1 d .
O24 O -0.6428(3) -0.3618(2) -0.70539(18) 0.0355(13) Uani 1 1 d .
O25 O -0.3591(3) -0.3899(2) -0.74637(18) 0.0341(12) Uani 1 1 d .
O26 O -0.4372(3) -0.3917(2) -0.63507(18) 0.0349(12) Uani 1 1 d .
C201 C -0.4490(4) -0.4759(3) -0.8858(3) 0.0322(18) Uani 1 1 d .
H20A H -0.4168 -0.4748 -0.9195 0.039 Uiso 1 1 calc R
H20B H -0.4995 -0.4739 -0.8991 0.039 Uiso 1 1 calc R
C202 C -0.4355(4) -0.5432(4) -0.8524(3) 0.040(2) Uani 1 1 d .
H20C H -0.4356 -0.5806 -0.8781 0.048 Uiso 1 1 calc R
H20D H -0.3876 -0.5438 -0.8346 0.048 Uiso 1 1 calc R
C203 C -0.4824(5) -0.6168(3) -0.7771(3) 0.040(2) Uani 1 1 d .
H20E H -0.4351 -0.6193 -0.7583 0.048 Uiso 1 1 calc R
H20F H -0.4837 -0.6544 -0.8025 0.048 Uiso 1 1 calc R
C204 C -0.5441(4) -0.6224(4) -0.7329(3) 0.040(2) Uani 1 1 d .
H20G H -0.5911 -0.6124 -0.7513 0.048 Uiso 1 1 calc R
H20H H -0.5444 -0.6691 -0.7156 0.048 Uiso 1 1 calc R
C205 C -0.5953(4) -0.5762(4) -0.6491(3) 0.041(2) Uani 1 1 d .
H20I H -0.6045 -0.6234 -0.6359 0.049 Uiso 1 1 calc R
H20J H -0.6395 -0.5565 -0.6675 0.049 Uiso 1 1 calc R
C206 C -0.5770(5) -0.5348(4) -0.5985(3) 0.049(2) Uani 1 1 d .
H20K H -0.6131 -0.5435 -0.5679 0.059 Uiso 1 1 calc R
H20L H -0.5290 -0.5506 -0.5842 0.059 Uiso 1 1 calc R
C211 C -0.4720(4) -0.3521(4) -0.8844(3) 0.037(2) Uani 1 1 d .
H21A H -0.4655 -0.3556 -0.9255 0.044 Uiso 1 1 calc R
H21B H -0.4465 -0.3119 -0.8740 0.044 Uiso 1 1 calc R
C212 C -0.5525(4) -0.3419(3) -0.8708(3) 0.0341(19) Uani 1 1 d .
H21C H -0.5736 -0.3045 -0.8955 0.041 Uiso 1 1 calc R
H21D H -0.5781 -0.3835 -0.8773 0.041 Uiso 1 1 calc R
C213 C -0.6347(4) -0.3041(4) -0.7988(3) 0.042(2) Uani 1 1 d .
H21E H -0.6683 -0.3381 -0.8104 0.050 Uiso 1 1 calc R
H21F H -0.6468 -0.2606 -0.8197 0.050 Uiso 1 1 calc R
C214 C -0.6433(5) -0.2959(4) -0.7353(3) 0.043(2) Uani 1 1 d .
H21G H -0.6032 -0.2695 -0.7222 0.052 Uiso 1 1 calc R
H21H H -0.6894 -0.2708 -0.7274 0.052 Uiso 1 1 calc R
C215 C -0.6547(4) -0.3563(4) -0.6451(3) 0.042(2) Uani 1 1 d .
H21I H -0.7027 -0.3343 -0.6379 0.051 Uiso 1 1 calc R
H21J H -0.6172 -0.3284 -0.6300 0.051 Uiso 1 1 calc R
C216 C -0.6508(4) -0.4274(4) -0.6164(3) 0.040(2) Uani 1 1 d .
H21K H -0.6713 -0.4254 -0.5777 0.048 Uiso 1 1 calc R
H21L H -0.6813 -0.4569 -0.6372 0.048 Uiso 1 1 calc R
C221 C -0.3583(4) -0.4060(4) -0.8481(3) 0.040(2) Uani 1 1 d .
H22A H -0.3378 -0.3880 -0.8844 0.048 Uiso 1 1 calc R
H22B H -0.3347 -0.4510 -0.8392 0.048 Uiso 1 1 calc R
C222 C -0.3400(4) -0.3585(4) -0.8016(3) 0.040(2) Uani 1 1 d .
H22C H -0.2877 -0.3497 -0.8033 0.048 Uiso 1 1 calc R
H22D H -0.3673 -0.3148 -0.8077 0.048 Uiso 1 1 calc R
C223 C -0.3477(4) -0.3454(3) -0.7017(3) 0.038(2) Uani 1 1 d .
H22E H -0.3813 -0.3055 -0.7059 0.045 Uiso 1 1 calc R
H22F H -0.2976 -0.3295 -0.7044 0.045 Uiso 1 1 calc R
C224 C -0.3603(4) -0.3827(4) -0.6438(3) 0.037(2) Uani 1 1 d .
H22G H -0.3341 -0.4272 -0.6423 0.045 Uiso 1 1 calc R
H22H H -0.3417 -0.3560 -0.6137 0.045 Uiso 1 1 calc R
C225 C -0.4518(4) -0.4304(4) -0.5818(3) 0.036(2) Uani 1 1 d .
H22I H -0.4257 -0.4115 -0.5508 0.044 Uiso 1 1 calc R
H22J H -0.4353 -0.4782 -0.5845 0.044 Uiso 1 1 calc R
C226 C -0.5331(4) -0.4258(4) -0.5704(3) 0.0349(19) Uani 1 1 d .
H22K H -0.5435 -0.4475 -0.5327 0.042 Uiso 1 1 calc R
H22L H -0.5489 -0.3775 -0.5698 0.042 Uiso 1 1 calc R
Rb3 Rb -0.47901(4) 0.02287(3) -0.23500(3) 0.03254(18) Uani 1 1 d .
N31 N -0.4391(4) -0.0362(3) -0.3495(3) 0.0452(18) Uani 1 1 d .
N32 N -0.5171(4) 0.0846(3) -0.1208(3) 0.0483(19) Uani 1 1 d .
O31 O -0.5488(3) 0.0785(3) -0.3376(2) 0.0574(17) Uani 1 1 d .
O32 O -0.6063(3) 0.1174(2) -0.2261(2) 0.0524(16) Uani 1 1 d .
O33 O -0.3295(3) 0.0300(3) -0.2810(2) 0.0588(17) Uani 1 1 d .
O34 O -0.3763(3) 0.1087(2) -0.1850(2) 0.0453(14) Uani 1 1 d .
O35 O -0.4988(3) -0.1192(2) -0.24896(18) 0.0369(13) Uani 1 1 d .
O36 O -0.5097(3) -0.0665(2) -0.1355(2) 0.0474(15) Uani 1 1 d .
C301 C -0.4700(6) 0.0081(5) -0.3970(3) 0.065(3) Uani 1 1 d .
H30A H -0.4695 -0.0174 -0.4315 0.078 Uiso 1 1 calc R
H30B H -0.4394 0.0476 -0.4044 0.078 Uiso 1 1 calc R
C302 C -0.5473(6) 0.0325(5) -0.3837(4) 0.081(3) Uani 1 1 d .
H30C H -0.5685 0.0562 -0.4177 0.097 Uiso 1 1 calc R
H30D H -0.5770 -0.0068 -0.3729 0.097 Uiso 1 1 calc R
C303 C -0.6199(5) 0.1086(5) -0.3281(4) 0.072(3) Uani 1 1 d .
H30E H -0.6545 0.0729 -0.3180 0.086 Uiso 1 1 calc R
H30F H -0.6367 0.1339 -0.3628 0.086 Uiso 1 1 calc R
C304 C -0.6165(5) 0.1559(4) -0.2809(4) 0.069(3) Uani 1 1 d .
H30G H -0.5760 0.1864 -0.2881 0.083 Uiso 1 1 calc R
H30H H -0.6619 0.1839 -0.2794 0.083 Uiso 1 1 calc R
C305 C -0.6042(5) 0.1621(4) -0.1797(4) 0.065(3) Uani 1 1 d .
H30I H -0.6510 0.1878 -0.1766 0.078 Uiso 1 1 calc R
H30J H -0.5656 0.1949 -0.1869 0.078 Uiso 1 1 calc R
C306 C -0.5898(5) 0.1205(4) -0.1254(4) 0.061(3) Uani 1 1 d .
H30K H -0.5957 0.1506 -0.0939 0.073 Uiso 1 1 calc R
H30L H -0.6274 0.0863 -0.1205 0.073 Uiso 1 1 calc R
C311 C -0.3589(5) -0.0411(5) -0.3570(4) 0.070(3) Uani 1 1 d .
H31A H -0.3475 -0.0496 -0.3968 0.084 Uiso 1 1 calc R
H31B H -0.3401 -0.0806 -0.3336 0.084 Uiso 1 1 calc R
C312 C -0.3194(6) 0.0205(6) -0.3418(4) 0.079(3) Uani 1 1 d .
H31C H -0.2673 0.0144 -0.3510 0.094 Uiso 1 1 calc R
H31D H -0.3386 0.0610 -0.3639 0.094 Uiso 1 1 calc R
C313 C -0.2943(6) 0.0909(5) -0.2640(4) 0.076(3) Uani 1 1 d .
H31E H -0.3169 0.1317 -0.2835 0.091 Uiso 1 1 calc R
H31F H -0.2423 0.0885 -0.2746 0.091 Uiso 1 1 calc R
C314 C -0.3029(5) 0.0949(4) -0.2014(3) 0.053(2) Uani 1 1 d .
H31G H -0.2856 0.0516 -0.1825 0.064 Uiso 1 1 calc R
H31H H -0.2725 0.1311 -0.1890 0.064 Uiso 1 1 calc R
C315 C -0.3847(5) 0.1122(4) -0.1245(3) 0.049(2) Uani 1 1 d .
H31I H -0.3499 0.1439 -0.1110 0.058 Uiso 1 1 calc R
H31J H -0.3738 0.0670 -0.1059 0.058 Uiso 1 1 calc R
C316 C -0.4612(5) 0.1357(4) -0.1089(4) 0.058(3) Uani 1 1 d .
H31K H -0.4635 0.1444 -0.0684 0.070 Uiso 1 1 calc R
H31L H -0.4733 0.1789 -0.1304 0.070 Uiso 1 1 calc R
C321 C -0.4697(5) -0.1044(4) -0.3490(3) 0.044(2) Uani 1 1 d .
H32A H -0.4478 -0.1285 -0.3807 0.052 Uiso 1 1 calc R
H32B H -0.5223 -0.0989 -0.3556 0.052 Uiso 1 1 calc R
C322 C -0.4581(5) -0.1484(4) -0.2946(3) 0.046(2) Uani 1 1 d .
H32C H -0.4743 -0.1946 -0.2996 0.055 Uiso 1 1 calc R
H32D H -0.4060 -0.1515 -0.2856 0.055 Uiso 1 1 calc R
C323 C -0.4946(6) -0.1608(4) -0.1958(3) 0.055(3) Uani 1 1 d .
H32E H -0.4437 -0.1655 -0.1836 0.067 Uiso 1 1 calc R
H32F H -0.5118 -0.2064 -0.2014 0.067 Uiso 1 1 calc R
C324 C -0.5407(6) -0.1281(4) -0.1507(3) 0.061(3) Uani 1 1 d .
H32G H -0.5902 -0.1182 -0.1648 0.073 Uiso 1 1 calc R
H32H H -0.5441 -0.1597 -0.1170 0.073 Uiso 1 1 calc R
C325 C -0.5541(5) -0.0341(4) -0.0921(3) 0.052(2) Uani 1 1 d .
H32I H -0.5593 -0.0658 -0.0586 0.063 Uiso 1 1 calc R
H32J H -0.6030 -0.0223 -0.1067 0.063 Uiso 1 1 calc R
C326 C -0.5182(6) 0.0295(4) -0.0757(4) 0.064(3) Uani 1 1 d .
H32K H -0.5440 0.0467 -0.0423 0.077 Uiso 1 1 calc R
H32L H -0.4678 0.0174 -0.0647 0.077 Uiso 1 1 calc R
Rb4 Rb 0.01071(4) 0.06128(3) -0.24119(3) 0.02811(17) Uani 1 1 d .
N41 N -0.0388(3) 0.1447(3) -0.3469(2) 0.0293(14) Uani 1 1 d .
N42 N 0.0579(4) -0.0204(3) -0.1337(2) 0.0404(17) Uani 1 1 d .
O41 O 0.1046(3) 0.1655(2) -0.28902(19) 0.0397(13) Uani 1 1 d .
O42 O 0.1607(3) 0.0655(2) -0.20421(19) 0.0392(13) Uani 1 1 d .
O43 O -0.0344(3) -0.0101(2) -0.33966(18) 0.0351(13) Uani 1 1 d .
O44 O -0.0189(3) -0.0821(2) -0.2300(2) 0.0421(14) Uani 1 1 d .
O45 O -0.1211(3) 0.1521(2) -0.23695(17) 0.0291(12) Uani 1 1 d .
O46 O -0.0516(3) 0.0947(2) -0.13159(17) 0.0321(12) Uani 1 1 d .
C401 C 0.0135(4) 0.2010(3) -0.3581(3) 0.0349(19) Uani 1 1 d .
H40A H 0.0078 0.2193 -0.3975 0.042 Uiso 1 1 calc R
H40B H 0.0001 0.2379 -0.3332 0.042 Uiso 1 1 calc R
C402 C 0.0920(4) 0.1808(4) -0.3494(3) 0.039(2) Uani 1 1 d .
H40C H 0.1050 0.1406 -0.3706 0.047 Uiso 1 1 calc R
H40D H 0.1227 0.2181 -0.3636 0.047 Uiso 1 1 calc R
C403 C 0.1814(4) 0.1528(4) -0.2794(3) 0.044(2) Uani 1 1 d .
H40E H 0.2079 0.1945 -0.2889 0.053 Uiso 1 1 calc R
H40F H 0.2006 0.1173 -0.3037 0.053 Uiso 1 1 calc R
C404 C 0.1927(5) 0.1297(4) -0.2164(3) 0.051(2) Uani 1 1 d .
H40G H 0.2451 0.1258 -0.2085 0.061 Uiso 1 1 calc R
H40H H 0.1701 0.1637 -0.1921 0.061 Uiso 1 1 calc R
C405 C 0.1772(5) 0.0383(4) -0.1469(3) 0.053(2) Uani 1 1 d .
H40I H 0.1619 0.0718 -0.1195 0.064 Uiso 1 1 calc R
H40J H 0.2300 0.0295 -0.1436 0.064 Uiso 1 1 calc R
C406 C 0.1383(5) -0.0267(4) -0.1338(3) 0.053(2) Uani 1 1 d .
H40K H 0.1541 -0.0595 -0.1617 0.063 Uiso 1 1 calc R
H40L H 0.1536 -0.0458 -0.0963 0.063 Uiso 1 1 calc R
C411 C -0.0359(4) 0.0983(4) -0.3948(3) 0.038(2) Uani 1 1 d .
H41A H 0.0155 0.0884 -0.4048 0.046 Uiso 1 1 calc R
H41B H -0.0586 0.1225 -0.4280 0.046 Uiso 1 1 calc R
C412 C -0.0737(5) 0.0301(4) -0.3830(3) 0.041(2) Uani 1 1 d .
H41C H -0.1243 0.0386 -0.3702 0.049 Uiso 1 1 calc R
H41D H -0.0743 0.0053 -0.4178 0.049 Uiso 1 1 calc R
C413 C -0.0732(5) -0.0706(3) -0.3229(3) 0.044(2) Uani 1 1 d .
H41E H -0.0836 -0.0955 -0.3564 0.053 Uiso 1 1 calc R
H41F H -0.1198 -0.0580 -0.3044 0.053 Uiso 1 1 calc R
C414 C -0.0268(5) -0.1149(4) -0.2824(3) 0.046(2) Uani 1 1 d .
H41G H -0.0496 -0.1589 -0.2745 0.056 Uiso 1 1 calc R
H41H H 0.0215 -0.1236 -0.2997 0.056 Uiso 1 1 calc R
C415 C 0.0301(5) -0.1194(4) -0.1920(3) 0.047(2) Uani 1 1 d .
H41I H 0.0800 -0.1180 -0.2079 0.056 Uiso 1 1 calc R
H41J H 0.0165 -0.1672 -0.1878 0.056 Uiso 1 1 calc R
C416 C 0.0278(5) -0.0890(4) -0.1340(3) 0.046(2) Uani 1 1 d .
H41K H -0.0230 -0.0866 -0.1203 0.055 Uiso 1 1 calc R
H41L H 0.0553 -0.1199 -0.1073 0.055 Uiso 1 1 calc R
C421 C -0.1141(4) 0.1744(4) -0.3396(3) 0.0355(19) Uani 1 1 d .
H42A H -0.1491 0.1385 -0.3435 0.043 Uiso 1 1 calc R
H42B H -0.1233 0.2097 -0.3701 0.043 Uiso 1 1 calc R
C422 C -0.1272(4) 0.2052(4) -0.2828(3) 0.039(2) Uani 1 1 d .
H42C H -0.0912 0.2399 -0.2778 0.047 Uiso 1 1 calc R
H42D H -0.1760 0.2275 -0.2818 0.047 Uiso 1 1 calc R
C423 C -0.1289(4) 0.1808(3) -0.1823(3) 0.0324(18) Uani 1 1 d .
H42E H -0.1754 0.2071 -0.1801 0.039 Uiso 1 1 calc R
H42F H -0.0893 0.2118 -0.1772 0.039 Uiso 1 1 calc R
C424 C -0.1268(4) 0.1241(3) -0.1355(3) 0.0353(19) Uani 1 1 d .
H42G H -0.1421 0.1423 -0.0992 0.042 Uiso 1 1 calc R
H42H H -0.1604 0.0886 -0.1442 0.042 Uiso 1 1 calc R
C425 C -0.0474(5) 0.0424(4) -0.0869(3) 0.047(2) Uani 1 1 d .
H42I H -0.0794 0.0055 -0.0950 0.057 Uiso 1 1 calc R
H42J H -0.0638 0.0610 -0.0509 0.057 Uiso 1 1 calc R
C426 C 0.0305(5) 0.0150(4) -0.0819(3) 0.053(3) Uani 1 1 d .
H42K H 0.0622 0.0528 -0.0757 0.063 Uiso 1 1 calc R
H42L H 0.0340 -0.0173 -0.0486 0.063 Uiso 1 1 calc R
Rb5 Rb -0.75902(4) -0.20759(3) -0.40396(3) 0.03136(18) Uani 1 1 d .
N51 N -0.7184(4) -0.3616(3) -0.3983(2) 0.0400(17) Uani 1 1 d .
N52 N -0.8006(4) -0.0555(3) -0.4128(2) 0.0370(16) Uani 1 1 d .
O51 O -0.8608(3) -0.3036(2) -0.44280(19) 0.0394(13) Uani 1 1 d .
O52 O -0.8914(3) -0.1587(2) -0.46694(18) 0.0349(12) Uani 1 1 d .
O53 O -0.6200(3) -0.2564(2) -0.45563(19) 0.0376(13) Uani 1 1 d .
O54 O -0.6499(3) -0.1122(2) -0.44567(19) 0.0402(13) Uani 1 1 d .
O55 O -0.7321(4) -0.2793(3) -0.2975(2) 0.076(2) Uani 1 1 d .
O56 O -0.7961(4) -0.1384(3) -0.3015(2) 0.075(2) Uani 1 1 d .
C501 C -0.7809(5) -0.4001(4) -0.4144(4) 0.055(2) Uani 1 1 d .
H50A H -0.8123 -0.4080 -0.3807 0.067 Uiso 1 1 calc R
H50B H -0.7627 -0.4449 -0.4260 0.067 Uiso 1 1 calc R
C502 C -0.8262(5) -0.3672(4) -0.4611(3) 0.049(2) Uani 1 1 d .
H50C H -0.7954 -0.3576 -0.4948 0.059 Uiso 1 1 calc R
H50D H -0.8639 -0.3982 -0.4711 0.059 Uiso 1 1 calc R
C503 C -0.9168(4) -0.2756(3) -0.4802(3) 0.041(2) Uani 1 1 d .
H50E H -0.9562 -0.3077 -0.4816 0.049 Uiso 1 1 calc R
H50F H -0.8965 -0.2678 -0.5187 0.049 Uiso 1 1 calc R
C504 C -0.9464(4) -0.2093(4) -0.4587(3) 0.042(2) Uani 1 1 d .
H50G H -0.9905 -0.1941 -0.4795 0.051 Uiso 1 1 calc R
H50H H -0.9594 -0.2156 -0.4183 0.051 Uiso 1 1 calc R
C505 C -0.9193(4) -0.0924(4) -0.4510(3) 0.041(2) Uani 1 1 d .
H50I H -0.9392 -0.0961 -0.4121 0.049 Uiso 1 1 calc R
H50J H -0.9589 -0.0762 -0.4764 0.049 Uiso 1 1 calc R
C506 C -0.8583(4) -0.0417(3) -0.4549(3) 0.040(2) Uani 1 1 d .
H50K H -0.8360 -0.0419 -0.4931 0.048 Uiso 1 1 calc R
H50L H -0.8797 0.0041 -0.4502 0.048 Uiso 1 1 calc R
C511 C -0.6572(5) -0.3727(4) -0.4392(3) 0.046(2) Uani 1 1 d .
H51A H -0.6767 -0.3693 -0.4778 0.056 Uiso 1 1 calc R
H51B H -0.6367 -0.4192 -0.4321 0.056 Uiso 1 1 calc R
C512 C -0.5956(4) -0.3229(4) -0.4368(3) 0.043(2) Uani 1 1 d .
H51C H -0.5785 -0.3226 -0.3977 0.051 Uiso 1 1 calc R
H51D H -0.5545 -0.3379 -0.4609 0.051 Uiso 1 1 calc R
C513 C -0.5638(4) -0.2082(4) -0.4514(3) 0.040(2) Uani 1 1 d .
H51E H -0.5192 -0.2242 -0.4710 0.048 Uiso 1 1 calc R
H51F H -0.5524 -0.2037 -0.4113 0.048 Uiso 1 1 calc R
C514 C -0.5903(4) -0.1402(4) -0.4781(3) 0.043(2) Uani 1 1 d .
H51G H -0.5501 -0.1086 -0.4801 0.051 Uiso 1 1 calc R
H51H H -0.6061 -0.1460 -0.5170 0.051 Uiso 1 1 calc R
C515 C -0.6833(5) -0.0511(4) -0.4719(3) 0.046(2) Uani 1 1 d .
H51I H -0.7114 -0.0624 -0.5048 0.056 Uiso 1 1 calc R
H51J H -0.6454 -0.0198 -0.4853 0.056 Uiso 1 1 calc R
C516 C -0.7332(5) -0.0171(4) -0.4295(3) 0.048(2) Uani 1 1 d .
H51K H -0.7055 -0.0109 -0.3952 0.057 Uiso 1 1 calc R
H51L H -0.7483 0.0283 -0.4457 0.057 Uiso 1 1 calc R
C521 C -0.6949(5) -0.3829(4) -0.3391(3) 0.052(2) Uani 1 1 d .
H52A H -0.6444 -0.3698 -0.3346 0.063 Uiso 1 1 calc R
H52B H -0.6958 -0.4327 -0.3339 0.063 Uiso 1 1 calc R
C522 C -0.7426(6) -0.3516(4) -0.2926(3) 0.060(3) Uani 1 1 d .
H52C H -0.7941 -0.3610 -0.2979 0.073 Uiso 1 1 calc R
H52D H -0.7279 -0.3708 -0.2550 0.073 Uiso 1 1 calc R
C523 C -0.7694(8) -0.2463(5) -0.2507(3) 0.112(5) Uani 1 1 d .
H52E H -0.7523 -0.2673 -0.2143 0.134 Uiso 1 1 calc R
H52F H -0.8222 -0.2524 -0.2526 0.134 Uiso 1 1 calc R
C524 C -0.7545(8) -0.1724(5) -0.2544(3) 0.097(4) Uani 1 1 d .
H52G H -0.7689 -0.1523 -0.2186 0.117 Uiso 1 1 calc R
H52H H -0.7021 -0.1661 -0.2610 0.117 Uiso 1 1 calc R
C525 C -0.7825(6) -0.0667(4) -0.3078(3) 0.064(3) Uani 1 1 d .
H52I H -0.7303 -0.0604 -0.3155 0.077 Uiso 1 1 calc R
H52J H -0.7959 -0.0450 -0.2725 0.077 Uiso 1 1 calc R
C526 C -0.8269(5) -0.0332(4) -0.3565(3) 0.053(2) Uani 1 1 d .
H52K H -0.8782 -0.0445 -0.3508 0.063 Uiso 1 1 calc R
H52L H -0.8240 0.0165 -0.3561 0.063 Uiso 1 1 calc R
Rb6 Rb 0.00917(4) -0.48972(3) -0.73641(3) 0.02578(16) Uani 1 1 d .
N61 N -0.0449(3) -0.5303(3) -0.8515(2) 0.0253(14) Uani 1 1 d .
N62 N -0.9377(4) -0.4481(3) -0.6196(2) 0.0394(17) Uani 1 1 d .
O61 O -0.0922(3) -0.4344(2) -0.65386(18) 0.0347(12) Uani 1 1 d .
O62 O -0.1418(3) -0.4540(2) -0.76795(17) 0.0292(12) Uani 1 1 d .
O63 O 0.0503(3) -0.5925(2) -0.65228(19) 0.0408(14) Uani 1 1 d .
O64 O -0.0156(3) -0.6317(2) -0.75387(18) 0.0354(13) Uani 1 1 d .
O65 O 0.1175(3) -0.3856(2) -0.73316(19) 0.0349(12) Uani 1 1 d .
O66 O 0.0819(3) -0.4387(2) -0.84092(17) 0.0314(12) Uani 1 1 d .
C601 C -1.0002(5) -0.4241(4) -0.5848(3) 0.052(2) Uani 1 1 d .
H60A H -0.9822 -0.3942 -0.5568 0.063 Uiso 1 1 calc R
H60B H -1.0209 -0.4637 -0.5639 0.063 Uiso 1 1 calc R
C602 C -0.0600(4) -0.3863(4) -0.6179(3) 0.043(2) Uani 1 1 d .
H60C H -0.0971 -0.3678 -0.5918 0.051 Uiso 1 1 calc R
H60D H -0.0400 -0.3482 -0.6413 0.051 Uiso 1 1 calc R
C603 C -0.1615(4) -0.4073(4) -0.6757(3) 0.0314(18) Uani 1 1 d .
H60E H -0.1554 -0.3625 -0.6955 0.038 Uiso 1 1 calc R
H60F H -0.1972 -0.4024 -0.6446 0.038 Uiso 1 1 calc R
C604 C -0.1871(4) -0.4576(4) -0.7166(3) 0.0329(18) Uani 1 1 d .
H60G H -0.1838 -0.5040 -0.6987 0.039 Uiso 1 1 calc R
H60H H -0.2382 -0.4468 -0.7263 0.039 Uiso 1 1 calc R
C605 C -0.1681(4) -0.4976(4) -0.8107(3) 0.041(2) Uani 1 1 d .
H60I H -0.2174 -0.4818 -0.8221 0.049 Uiso 1 1 calc R
H60J H -0.1705 -0.5446 -0.7946 0.049 Uiso 1 1 calc R
C606 C -0.1168(4) -0.4954(3) -0.8626(3) 0.0299(18) Uani 1 1 d .
H60K H -0.1401 -0.5169 -0.8936 0.036 Uiso 1 1 calc R
H60L H -0.1093 -0.4476 -0.8750 0.036 Uiso 1 1 calc R
C611 C -0.9012(5) -0.5102(4) -0.5929(3) 0.055(2) Uani 1 1 d .
H61A H -0.8913 -0.5024 -0.5531 0.066 Uiso 1 1 calc R
H61B H -0.8542 -0.5184 -0.6123 0.066 Uiso 1 1 calc R
C612 C 0.0539(5) -0.5736(4) -0.5948(3) 0.055(2) Uani 1 1 d .
H61C H 0.0765 -0.6111 -0.5711 0.066 Uiso 1 1 calc R
H61D H 0.0044 -0.5642 -0.5797 0.066 Uiso 1 1 calc R
C613 C 0.0139(4) -0.6547(4) -0.6549(3) 0.042(2) Uani 1 1 d .
H61E H -0.0378 -0.6479 -0.6443 0.051 Uiso 1 1 calc R
H61F H 0.0358 -0.6895 -0.6282 0.051 Uiso 1 1 calc R
C614 C 0.0207(5) -0.6782(4) -0.7153(3) 0.045(2) Uani 1 1 d .
H61G H 0.0725 -0.6825 -0.7263 0.055 Uiso 1 1 calc R
H61H H -0.0002 -0.7232 -0.7166 0.055 Uiso 1 1 calc R
C615 C -0.0008(4) -0.6454(3) -0.8134(3) 0.0331(18) Uani 1 1 d .
H61I H -0.0045 -0.6943 -0.8185 0.040 Uiso 1 1 calc R
H61J H 0.0489 -0.6325 -0.8241 0.040 Uiso 1 1 calc R
C616 C -0.0541(4) -0.6059(3) -0.8507(3) 0.0290(17) Uani 1 1 d .
H61K H -0.1038 -0.6160 -0.8375 0.035 Uiso 1 1 calc R
H61L H -0.0482 -0.6207 -0.8895 0.035 Uiso 1 1 calc R
C621 C -0.8846(5) -0.3938(4) -0.6299(3) 0.050(2) Uani 1 1 d .
H62A H -0.8524 -0.3944 -0.5971 0.060 Uiso 1 1 calc R
H62B H -0.9114 -0.3495 -0.6322 0.060 Uiso 1 1 calc R
C622 C -0.8372(4) -0.3997(4) -0.6839(3) 0.045(2) Uani 1 1 d .
H62C H -0.7980 -0.3672 -0.6843 0.054 Uiso 1 1 calc R
H62D H -0.8148 -0.4459 -0.6847 0.054 Uiso 1 1 calc R
C623 C 0.1608(4) -0.3771(4) -0.7857(3) 0.039(2) Uani 1 1 d .
H62E H 0.1962 -0.4156 -0.7883 0.047 Uiso 1 1 calc R
H62F H 0.1879 -0.3351 -0.7856 0.047 Uiso 1 1 calc R
C624 C 0.1127(5) -0.3737(3) -0.8350(3) 0.042(2) Uani 1 1 d .
H62G H 0.0734 -0.3391 -0.8301 0.051 Uiso 1 1 calc R
H62H H 0.1406 -0.3605 -0.8696 0.051 Uiso 1 1 calc R
C625 C 0.0381(4) -0.4387(3) -0.8903(3) 0.0342(19) Uani 1 1 d .
H62I H 0.0674 -0.4254 -0.9242 0.041 Uiso 1 1 calc R
H62J H -0.0030 -0.4055 -0.8874 0.041 Uiso 1 1 calc R
C626 C 0.0095(4) -0.5095(3) -0.8959(3) 0.0311(18) Uani 1 1 d .
H62K H -0.0127 -0.5110 -0.9332 0.037 Uiso 1 1 calc R
H62L H 0.0509 -0.5428 -0.8943 0.037 Uiso 1 1 calc R
N1A N -0.5045(4) -0.2348(3) -0.5994(3) 0.056(2) Uani 1 1 d .
N2A N 0.0151(4) 0.2311(4) -0.0859(3) 0.066(2) Uani 1 1 d .
N3A N -0.1208(5) -0.2963(4) -0.8119(3) 0.075(3) Uani 1 1 d .
N4A N 0.2416(5) 0.2436(4) -0.0823(3) 0.088(3) Uani 1 1 d .
N5A N 0.2788(6) -0.0206(4) 0.0050(4) 0.110(4) Uani 1 1 d .
N6A N -0.7390(5) -0.2254(4) -0.5596(3) 0.072(2) Uani 1 1 d .
N7A N -0.2484(12) -0.4636(11) -0.5176(9) 0.054(7) Uani 0.30 1 d P

loop_
_atom_site_aniso_label
_atom_site_aniso_U_11
_atom_site_aniso_U_22
_atom_site_aniso_U_33
_atom_site_aniso_U_23
_atom_site_aniso_U_13
_atom_site_aniso_U_12
Si1 0.0682(17) 0.0238(10) 0.0205(9) -0.0005(8) 0.0063(10) -0.0083(10)
Si2 0.0445(14) 0.0269(10) 0.0241(10) -0.0050(8) -0.0007(9) -0.0114(9)
Si3 0.0378(13) 0.0225(10) 0.0277(10) 0.0019(8) -0.0056(9) -0.0018(9)
Si4 0.113(2) 0.0271(11) 0.0248(10) 0.0148(8) -0.0348(12) -0.0306(12)
Si5 0.170(3) 0.0453(14) 0.0177(10) 0.0057(9) 0.0199(14) 0.0567(17)
Si6 0.0536(14) 0.0371(11) 0.0088(8) 0.0047(7) 0.0010(9) -0.0223(10)
Si7 0.0384(17) 0.084(2) 0.104(2) 0.0037(17) -0.0182(16) 0.0196(15)
Si8 0.0224(11) 0.0303(10) 0.0050(7) 0.0001(7) -0.0009(7) -0.0047(8)
Si9 0.0079(10) 0.0258(9) 0.0303(9) -0.0241(8) 0.0016(8) -0.0066(7)
Si1A 0.0601(17) 0.0383(12) 0.0434(13) 0.0086(10) -0.0111(12) 0.0135(12)
Si2A 0.0543(17) 0.0594(14) 0.0269(11) -0.0058(10) -0.0008(11) 0.0121(12)
Si3A 0.0411(14) 0.0398(12) 0.0296(10) -0.0088(9) 0.0032(10) -0.0071(10)
Si4A 0.0078(14) 0.0044(10) 0.0129(11) 0.0011(8) -0.0010(10) 0.0041(10)
Si5A 0.0159(12) 0.0889(17) 0.0085(8) -0.0004(9) 0.0023(8) -0.0031(11)
Si6A 0.0249(19) 0.0320(17) 0.0221(15) 0.0069(12) 0.0001(13) -0.0024(14)
Si7A 0.0533(15) 0.0323(11) 0.0243(10) 0.0135(8) -0.0022(10) 0.0057(10)
Si8A 0.042(2) 0.0372(16) 0.0276(14) -0.0040(12) -0.0010(14) -0.0025(14)
Si9A 0.0645(16) 0.0383(12) 0.0236(10) 0.0054(9) -0.0075(10) -0.0213(11)
Si3B 0.079(8) 0.033(5) 0.030(4) 0.014(3) 0.023(5) 0.015(5)
Rb1 0.0391(5) 0.0231(3) 0.0214(3) 0.0025(3) 0.0058(3) -0.0002(3)
N11 0.030(4) 0.027(3) 0.019(3) 0.003(2) 0.005(2) -0.001(3)
N12 0.043(4) 0.030(3) 0.035(3) 0.006(3) 0.001(3) -0.003(3)
O11 0.047(3) 0.032(3) 0.028(2) 0.000(2) 0.009(2) -0.003(2)
O12 0.053(4) 0.041(3) 0.025(2) 0.008(2) -0.002(2) -0.009(3)
O13 0.040(3) 0.026(2) 0.035(3) 0.000(2) 0.002(2) 0.003(2)
O14 0.049(3) 0.023(2) 0.041(3) -0.004(2) 0.016(2) 0.004(2)
O15 0.042(3) 0.029(2) 0.023(2) -0.0027(19) -0.005(2) 0.003(2)
O16 0.051(4) 0.029(3) 0.032(3) -0.003(2) 0.007(2) -0.004(2)
C101 0.033(5) 0.022(3) 0.036(4) -0.001(3) 0.002(3) 0.001(3)
C102 0.044(5) 0.034(4) 0.030(4) -0.008(3) 0.004(3) -0.002(4)
C103 0.064(6) 0.043(4) 0.017(3) -0.003(3) 0.005(3) -0.020(4)
C104 0.059(6) 0.055(5) 0.018(3) 0.009(3) 0.000(4) -0.020(4)
C105 0.051(6) 0.044(5) 0.039(4) 0.018(4) 0.008(4) -0.018(4)
C106 0.070(6) 0.032(4) 0.046(5) 0.012(4) 0.007(4) -0.011(4)
C111 0.033(5) 0.025(4) 0.030(4) 0.008(3) 0.005(3) 0.000(3)
C112 0.031(5) 0.027(4) 0.032(4) 0.004(3) -0.002(3) -0.007(3)
C113 0.029(5) 0.036(4) 0.041(4) 0.000(3) 0.008(4) 0.009(4)
C114 0.034(5) 0.038(4) 0.039(4) -0.002(3) 0.015(4) 0.006(4)
C115 0.059(6) 0.030(4) 0.053(5) -0.002(4) 0.004(4) -0.001(4)
C116 0.066(6) 0.024(4) 0.051(5) 0.005(3) 0.015(4) 0.002(4)
C121 0.038(5) 0.025(4) 0.031(4) 0.003(3) 0.005(3) 0.002(3)
C122 0.031(5) 0.037(4) 0.036(4) 0.003(3) 0.002(3) 0.006(4)
C123 0.059(6) 0.028(4) 0.029(4) -0.004(3) -0.009(4) -0.002(4)
C124 0.037(5) 0.045(4) 0.037(4) -0.014(3) -0.010(4) 0.000(4)
C125 0.047(5) 0.049(5) 0.042(4) -0.005(4) -0.005(4) -0.023(4)
C126 0.071(6) 0.032(4) 0.040(4) -0.001(3) 0.009(4) -0.012(4)
Rb2 0.0316(4) 0.0253(3) 0.0219(3) 0.0003(3) 0.0014(3) -0.0012(3)
N21 0.026(4) 0.026(3) 0.029(3) 0.001(2) 0.008(3) -0.004(3)
N22 0.037(4) 0.041(3) 0.022(3) 0.000(3) 0.001(3) -0.007(3)
O21 0.044(3) 0.021(2) 0.024(2) 0.0051(19) 0.006(2) -0.005(2)
O22 0.045(3) 0.032(3) 0.021(2) 0.004(2) 0.003(2) -0.006(2)
O23 0.041(3) 0.035(3) 0.030(3) 0.002(2) -0.005(2) 0.004(2)
O24 0.038(3) 0.039(3) 0.030(3) -0.006(2) 0.003(2) 0.005(2)
O25 0.032(3) 0.037(3) 0.033(3) 0.002(2) 0.005(2) -0.004(2)
O26 0.032(3) 0.040(3) 0.032(3) -0.003(2) 0.001(2) 0.006(2)
C201 0.035(5) 0.041(4) 0.020(3) -0.001(3) 0.007(3) -0.002(4)
C202 0.041(5) 0.037(4) 0.043(4) -0.004(3) -0.001(4) 0.003(4)
C203 0.059(6) 0.029(4) 0.031(4) 0.002(3) -0.003(4) 0.003(4)
C204 0.060(6) 0.029(4) 0.032(4) 0.006(3) -0.004(4) -0.017(4)
C205 0.041(5) 0.040(4) 0.040(4) 0.005(3) 0.007(4) -0.009(4)
C206 0.058(6) 0.067(6) 0.023(4) 0.003(4) 0.006(4) -0.012(5)
C211 0.052(6) 0.038(4) 0.020(3) 0.006(3) 0.000(3) -0.004(4)
C212 0.040(5) 0.029(4) 0.033(4) 0.006(3) -0.013(3) -0.001(3)
C213 0.044(6) 0.035(4) 0.045(4) 0.007(3) -0.006(4) 0.006(4)
C214 0.045(5) 0.040(4) 0.044(4) -0.012(4) -0.005(4) 0.006(4)
C215 0.039(5) 0.057(5) 0.033(4) -0.020(4) -0.010(4) 0.011(4)
C216 0.029(5) 0.066(5) 0.023(4) -0.006(4) 0.012(3) 0.002(4)
C221 0.037(5) 0.047(5) 0.034(4) 0.001(3) 0.009(4) -0.003(4)
C222 0.037(5) 0.045(5) 0.039(4) 0.008(4) -0.001(4) -0.015(4)
C223 0.031(5) 0.030(4) 0.053(5) -0.003(3) -0.012(4) -0.002(3)
C224 0.040(5) 0.040(4) 0.032(4) -0.012(3) -0.005(4) 0.009(4)
C225 0.047(5) 0.036(4) 0.024(4) -0.001(3) -0.003(3) 0.010(4)
C226 0.034(5) 0.048(4) 0.023(4) 0.001(3) 0.001(3) -0.004(4)
Rb3 0.0402(5) 0.0230(3) 0.0346(4) 0.0030(3) -0.0078(3) -0.0069(3)
N31 0.040(4) 0.052(4) 0.044(4) 0.006(3) -0.002(3) -0.019(3)
N32 0.053(5) 0.036(4) 0.057(4) -0.011(3) -0.008(4) -0.004(3)
O31 0.067(4) 0.050(3) 0.054(3) 0.021(3) -0.034(3) -0.019(3)
O32 0.050(4) 0.025(3) 0.082(4) 0.004(3) -0.019(3) -0.008(3)
O33 0.061(4) 0.066(4) 0.054(3) -0.014(3) 0.004(3) -0.039(3)
O34 0.045(4) 0.039(3) 0.053(3) -0.010(2) -0.012(3) 0.000(3)
O35 0.057(4) 0.029(3) 0.025(2) -0.003(2) 0.014(2) -0.006(2)
O36 0.078(4) 0.029(3) 0.035(3) -0.001(2) 0.014(3) -0.008(3)
C301 0.092(8) 0.066(6) 0.039(5) 0.007(4) -0.012(5) -0.043(5)
C302 0.101(8) 0.084(7) 0.058(6) 0.042(5) -0.050(6) -0.046(6)
C303 0.061(7) 0.075(6) 0.077(6) 0.037(5) -0.043(5) -0.014(5)
C304 0.048(6) 0.041(5) 0.116(8) 0.025(5) -0.030(6) 0.007(4)
C305 0.043(6) 0.028(4) 0.127(8) -0.021(5) -0.008(6) 0.001(4)
C306 0.066(7) 0.052(5) 0.069(6) -0.031(5) -0.009(5) -0.002(5)
C311 0.064(7) 0.109(8) 0.043(5) -0.024(5) 0.015(5) -0.040(6)
C312 0.069(7) 0.112(8) 0.059(6) -0.018(6) 0.015(5) -0.050(6)
C313 0.072(7) 0.082(7) 0.077(7) -0.004(6) 0.003(6) -0.044(6)
C314 0.051(6) 0.048(5) 0.063(6) -0.009(4) -0.007(5) -0.022(4)
C315 0.053(6) 0.041(5) 0.053(5) -0.011(4) -0.016(4) -0.009(4)
C316 0.060(7) 0.041(5) 0.076(6) -0.018(4) -0.009(5) 0.002(5)
C321 0.056(6) 0.037(4) 0.039(4) -0.004(3) 0.002(4) -0.013(4)
C322 0.066(6) 0.043(4) 0.027(4) -0.007(3) 0.008(4) 0.006(4)
C323 0.106(8) 0.025(4) 0.032(4) 0.010(3) 0.021(5) -0.003(5)
C324 0.120(8) 0.032(4) 0.032(4) 0.004(3) 0.021(5) -0.031(5)
C325 0.079(7) 0.048(5) 0.032(4) -0.007(4) 0.015(4) -0.020(5)
C326 0.073(7) 0.063(6) 0.059(6) -0.027(5) 0.003(5) 0.003(5)
Rb4 0.0360(4) 0.0234(3) 0.0242(3) 0.0033(3) 0.0011(3) -0.0002(3)
N41 0.028(4) 0.029(3) 0.030(3) 0.006(2) 0.004(3) -0.003(3)
N42 0.053(5) 0.038(4) 0.029(3) 0.002(3) 0.003(3) 0.000(3)
O41 0.037(3) 0.041(3) 0.040(3) 0.011(2) 0.000(2) -0.006(2)
O42 0.043(3) 0.039(3) 0.035(3) 0.003(2) -0.006(2) -0.002(2)
O43 0.051(3) 0.029(3) 0.025(2) 0.004(2) -0.003(2) -0.006(2)
O44 0.056(4) 0.024(3) 0.045(3) 0.005(2) 0.002(3) -0.003(2)
O45 0.033(3) 0.027(2) 0.026(2) 0.0041(19) 0.004(2) 0.006(2)
O46 0.040(3) 0.032(3) 0.025(2) 0.001(2) 0.003(2) -0.009(2)
C401 0.036(5) 0.037(4) 0.029(4) 0.017(3) 0.003(3) 0.000(4)
C402 0.038(5) 0.037(4) 0.040(4) 0.016(3) 0.007(4) -0.003(4)
C403 0.022(5) 0.051(5) 0.057(5) 0.013(4) -0.006(4) -0.012(4)
C404 0.042(6) 0.052(5) 0.059(5) -0.010(4) -0.015(4) -0.001(4)
C405 0.065(6) 0.058(5) 0.037(4) -0.001(4) -0.027(4) 0.002(5)
C406 0.068(7) 0.050(5) 0.039(4) 0.002(4) -0.004(4) 0.013(5)
C411 0.049(5) 0.038(4) 0.027(4) 0.003(3) 0.005(4) -0.003(4)
C412 0.050(5) 0.041(4) 0.034(4) -0.005(3) 0.002(4) -0.009(4)
C413 0.072(6) 0.028(4) 0.033(4) -0.003(3) 0.004(4) -0.013(4)
C414 0.061(6) 0.027(4) 0.051(5) -0.004(4) 0.015(4) -0.004(4)
C415 0.062(6) 0.027(4) 0.050(5) 0.004(4) 0.008(4) 0.001(4)
C416 0.062(6) 0.034(4) 0.038(4) 0.016(3) 0.005(4) 0.001(4)
C421 0.038(5) 0.035(4) 0.032(4) 0.008(3) 0.004(3) 0.001(4)
C422 0.040(5) 0.033(4) 0.043(4) 0.004(3) -0.001(4) 0.009(4)
C423 0.040(5) 0.025(4) 0.033(4) -0.006(3) -0.003(3) -0.001(3)
C424 0.036(5) 0.034(4) 0.035(4) 0.001(3) 0.006(4) 0.000(4)
C425 0.069(7) 0.046(5) 0.026(4) 0.001(3) 0.005(4) 0.009(4)
C426 0.088(7) 0.041(5) 0.027(4) 0.008(3) -0.005(4) 0.015(5)
Rb5 0.0456(5) 0.0304(4) 0.0181(3) 0.0017(3) 0.0000(3) -0.0065(3)
N51 0.044(4) 0.035(3) 0.040(3) 0.006(3) -0.008(3) -0.005(3)
N52 0.050(4) 0.032(3) 0.028(3) 0.003(3) 0.003(3) 0.002(3)
O51 0.052(4) 0.035(3) 0.032(3) 0.004(2) -0.005(2) -0.007(3)
O52 0.037(3) 0.032(3) 0.035(3) 0.002(2) 0.001(2) -0.006(2)
O53 0.042(3) 0.036(3) 0.035(3) -0.001(2) -0.005(2) 0.005(2)
O54 0.047(4) 0.039(3) 0.033(3) 0.005(2) 0.006(2) -0.003(3)
O55 0.152(7) 0.055(4) 0.021(3) 0.006(3) -0.004(3) -0.004(4)
O56 0.137(6) 0.062(4) 0.025(3) -0.001(3) 0.002(3) 0.004(4)
C501 0.054(6) 0.046(5) 0.067(5) 0.012(4) -0.027(5) -0.010(4)
C502 0.065(6) 0.029(4) 0.055(5) -0.004(4) -0.014(4) -0.015(4)
C503 0.047(5) 0.024(4) 0.052(5) 0.010(3) -0.017(4) -0.015(4)
C504 0.046(5) 0.041(4) 0.038(4) 0.019(3) -0.004(4) -0.015(4)
C505 0.048(5) 0.037(4) 0.038(4) -0.006(3) 0.008(4) 0.000(4)
C506 0.058(6) 0.019(4) 0.041(4) 0.001(3) 0.003(4) 0.000(4)
C511 0.051(6) 0.039(4) 0.050(5) -0.007(4) -0.009(4) -0.002(4)
C512 0.043(5) 0.038(4) 0.047(5) -0.002(4) -0.007(4) 0.006(4)
C513 0.041(5) 0.040(4) 0.039(4) 0.004(3) -0.002(4) -0.009(4)
C514 0.041(5) 0.056(5) 0.032(4) -0.007(4) 0.008(4) -0.005(4)
C515 0.051(6) 0.030(4) 0.058(5) 0.013(4) -0.013(4) -0.009(4)
C516 0.068(6) 0.028(4) 0.047(5) 0.001(4) -0.011(4) -0.009(4)
C521 0.056(6) 0.039(5) 0.061(5) 0.018(4) -0.024(5) -0.004(4)
C522 0.096(8) 0.047(5) 0.038(5) 0.015(4) -0.017(5) -0.007(5)
C523 0.233(15) 0.081(8) 0.017(4) 0.017(5) -0.004(6) 0.025(9)
C524 0.205(13) 0.073(7) 0.013(4) -0.007(4) -0.012(6) 0.017(8)
C525 0.104(8) 0.051(5) 0.038(5) -0.024(4) 0.007(5) -0.002(5)
C526 0.082(7) 0.042(5) 0.035(4) -0.015(4) 0.006(4) -0.001(5)
Rb6 0.0285(4) 0.0241(3) 0.0246(3) 0.0025(3) -0.0027(3) -0.0045(3)
N61 0.031(4) 0.022(3) 0.024(3) -0.008(2) -0.001(3) -0.005(3)
N62 0.044(4) 0.042(4) 0.032(3) 0.000(3) -0.004(3) -0.001(3)
O61 0.036(3) 0.034(3) 0.034(3) -0.008(2) 0.007(2) -0.004(2)
O62 0.031(3) 0.036(3) 0.021(2) -0.008(2) 0.003(2) -0.002(2)
O63 0.055(4) 0.033(3) 0.033(3) 0.008(2) -0.007(2) -0.005(3)
O64 0.048(3) 0.026(3) 0.032(3) 0.002(2) 0.001(2) -0.002(2)
O65 0.038(3) 0.028(3) 0.040(3) -0.004(2) -0.002(2) -0.006(2)
O66 0.042(3) 0.025(2) 0.027(2) -0.0032(19) 0.007(2) -0.008(2)
C601 0.050(6) 0.070(6) 0.038(4) -0.004(4) -0.005(4) -0.008(5)
C602 0.045(5) 0.054(5) 0.031(4) -0.015(4) -0.007(4) 0.000(4)
C603 0.023(4) 0.046(4) 0.026(4) -0.009(3) 0.007(3) -0.002(3)
C604 0.032(5) 0.041(4) 0.024(3) 0.002(3) 0.009(3) 0.009(4)
C605 0.035(5) 0.051(5) 0.039(4) -0.011(4) -0.010(4) 0.003(4)
C606 0.032(5) 0.036(4) 0.022(3) -0.004(3) -0.008(3) 0.002(3)
C611 0.055(6) 0.067(6) 0.042(5) 0.008(4) -0.016(4) 0.003(5)
C612 0.067(7) 0.052(5) 0.041(5) 0.027(4) -0.012(4) 0.001(5)
C613 0.035(5) 0.038(4) 0.050(5) 0.017(4) 0.002(4) 0.000(4)
C614 0.045(5) 0.024(4) 0.066(5) 0.005(4) -0.003(4) -0.004(4)
C615 0.025(4) 0.023(4) 0.051(4) -0.006(3) 0.005(4) -0.006(3)
C616 0.015(4) 0.030(4) 0.043(4) -0.016(3) 0.002(3) -0.003(3)
C621 0.054(6) 0.051(5) 0.048(5) -0.015(4) -0.025(4) -0.009(4)
C622 0.033(5) 0.053(5) 0.050(5) -0.012(4) -0.003(4) -0.006(4)
C623 0.031(5) 0.029(4) 0.058(5) -0.014(4) 0.022(4) -0.014(3)
C624 0.056(6) 0.026(4) 0.046(4) -0.005(3) 0.015(4) -0.009(4)
C625 0.037(5) 0.035(4) 0.031(4) -0.003(3) 0.008(3) -0.005(3)
C626 0.033(5) 0.033(4) 0.027(4) -0.001(3) -0.001(3) 0.002(3)
N1A 0.058(5) 0.059(4) 0.051(4) -0.006(3) 0.010(4) -0.009(4)
N2A 0.090(6) 0.054(4) 0.056(4) 0.009(4) -0.019(4) -0.027(4)
N3A 0.100(7) 0.047(4) 0.077(5) 0.004(4) 0.001(5) 0.006(4)
N4A 0.098(7) 0.084(6) 0.076(5) 0.017(5) 0.019(5) 0.037(5)
N5A 0.139(9) 0.071(6) 0.126(7) -0.047(5) -0.067(6) 0.020(6)
N6A 0.088(6) 0.069(5) 0.061(5) -0.019(4) -0.021(4) -0.010(5)
N7A 0.038(15) 0.074(15) 0.055(13) -0.051(12) -0.006(11) 0.017(12)

loop_
_atom_type_symbol
_atom_type_description
_atom_type_scat_dispersion_real
_atom_type_scat_dispersion_imag
_atom_type_scat_source
C C 0.0033 0.0016 'International Tables Vol C Tables 4.2.6.8 and 6.1.1.4'
H H 0.0000 0.0000 'International Tables Vol C Tables 4.2.6.8 and 6.1.1.4'
N N 0.0061 0.0033 'International Tables Vol C Tables 4.2.6.8 and 6.1.1.4'
O O 0.0106 0.0060 'International Tables Vol C Tables 4.2.6.8 and 6.1.1.4'
Si Si 0.0817 0.0704 'International Tables Vol C Tables 4.2.6.8 and 6.1.1.4'
Rb Rb -0.9393 2.9676 'International Tables Vol C Tables 4.2.6.8 and 6.1.1.4'

loop_
_geom_angle_atom_site_label_1
_geom_angle_atom_site_label_2
_geom_angle_atom_site_label_3
_geom_angle
_geom_angle_site_symmetry_1
_geom_angle_site_symmetry_3
Si7 Si1 Si9 98.39(13) . .
Si7 Si1 Si3 101.32(12) . .
Si9 Si1 Si3 59.85(8) . .
Si7 Si1 Si2 59.09(10) . .
Si9 Si1 Si2 107.24(10) . .
Si3 Si1 Si2 59.95(8) . .
Si7 Si2 Si8 100.55(12) . .
Si7 Si2 Si3 98.48(11) . .
Si8 Si2 Si3 59.53(8) . .
Si7 Si2 Si1 56.46(10) . .
Si8 Si2 Si1 107.04(10) . .
Si3 Si2 Si1 58.66(8) . .
Si9 Si3 Si1 59.88(8) . .
Si9 Si3 Si8 108.10(10) . .
Si1 Si3 Si8 109.70(10) . .
Si9 Si3 Si2 108.39(9) . .
Si1 Si3 Si2 61.39(8) . .
Si8 Si3 Si2 60.11(8) . .
Si7 Si4 Si6 103.46(12) . .
Si7 Si4 Si5 58.96(13) . .
Si6 Si4 Si5 61.18(9) . .
Si7 Si4 Si9 96.33(13) . .
Si6 Si4 Si9 61.16(8) . .
Si5 Si4 Si9 106.55(10) . .
Si7 Si5 Si8 103.19(15) . .
Si7 Si5 Si4 58.05(11) . .
Si8 Si5 Si4 108.89(11) . .
Si7 Si5 Si6 100.87(12) . .
Si8 Si5 Si6 60.92(8) . .
Si4 Si5 Si6 58.59(9) . .
Si4 Si6 Si8 107.75(10) . .
Si4 Si6 Si5 60.23(8) . .
Si8 Si6 Si5 57.89(9) . .
Si4 Si6 Si9 60.71(9) . .
Si8 Si6 Si9 105.44(10) . .
Si5 Si6 Si9 105.52(10) . .
Si1 Si7 Si4 83.81(14) . .
Si1 Si7 Si5 111.95(15) . .
Si4 Si7 Si5 62.99(13) . .
Si1 Si7 Si2 64.46(10) . .
Si4 Si7 Si2 112.37(15) . .
Si5 Si7 Si2 75.73(14) . .
Si5 Si8 Si3 101.02(9) . .
Si5 Si8 Si2 73.60(11) . .
Si3 Si8 Si2 60.37(8) . .
Si5 Si8 Si6 61.19(10) . .
Si3 Si8 Si6 70.96(9) . .
Si2 Si8 Si6 102.88(9) . .
Si1 Si9 Si3 60.27(8) . .
Si1 Si9 Si4 78.58(10) . .
Si3 Si9 Si4 101.93(9) . .
Si1 Si9 Si6 103.87(9) . .
Si3 Si9 Si6 71.01(8) . .
Si4 Si9 Si6 58.13(8) . .
Si3A Si1A Si7A 111.65(12) 2_544 2_454
Si3A Si1A Si1B 108.5(3) 2_544 2_554
Si7A Si1A Si1B 61.8(3) 2_454 2_554
Si3A Si1A Si2A 64.72(10) 2_544 .
Si7A Si1A Si2A 60.67(9) 2_454 .
Si1B Si1A Si2A 111.6(3) 2_554 .
Si3A Si1A Si9A 60.75(10) 2_544 2_544
Si7A Si1A Si9A 100.46(12) 2_454 2_544
Si1B Si1A Si9A 53.0(3) 2_554 2_544
Si2A Si1A Si9A 107.18(12) . 2_544
Si8A Si2A Si1A 107.60(13) . .
Si8A Si2A Si7A 116.29(14) . 2_454
Si1A Si2A Si7A 58.70(9) . 2_454
Si8A Si2A Si5A 62.19(10) . 2_554
Si1A Si2A Si5A 96.28(12) . 2_554
Si7A Si2A Si5A 59.08(10) 2_454 2_554
Si8A Si2A Si3A 57.17(9) . 2_544
Si1A Si2A Si3A 56.37(9) . 2_544
Si7A Si2A Si3A 103.53(12) 2_454 2_544
Si5A Si2A Si3A 92.96(11) 2_554 2_544
Si1A Si3A Si8A 109.98(12) 2_544 2_544
Si1A Si3A Si3B 96.2(3) 2_544 2_544
Si8A Si3A Si3B 42.1(4) 2_544 2_544
Si1A Si3A Si9A 61.23(10) 2_544 .
Si8A Si3A Si9A 110.16(11) 2_544 .
Si3B Si3A Si9A 68.8(4) 2_544 .
Si1A Si3A Si2A 58.90(9) 2_544 2_544
Si8A Si3A Si2A 57.31(10) 2_544 2_544
Si3B Si3A Si2A 74.8(4) 2_544 2_544
Si9A Si3A Si2A 103.36(11) . 2_544
Si1A Si3A Si6A 95.45(13) 2_544 2_544
Si8A Si3A Si6A 57.51(11) 2_544 2_544
Si3B Si3A Si6A 16.3(4) 2_544 2_544
Si9A Si3A Si6A 55.37(10) . 2_544
Si2A Si3A Si6A 88.06(11) 2_544 2_544
Si2B Si4A Si1B 125.2(8) . .
Si2B Si4A Si5A 98.4(7) . .
Si1B Si4A Si5A 123.8(4) . .
Si2B Si4A Si7A 155.6(7) . 1_655
Si1B Si4A Si7A 68.0(4) . 1_655
Si5A Si4A Si7A 60.02(9) . 1_655
Si2B Si4A Si6A 50.6(7) . 2_554
Si1B Si4A Si6A 113.6(4) . 2_554
Si5A Si4A Si6A 66.03(11) . 2_554
Si7A Si4A Si6A 106.63(12) 1_655 2_554
Si2B Si4A Si9A 79.5(7) . 1_565
Si1B Si4A Si9A 57.9(4) . 1_565
Si5A Si4A Si9A 105.87(10) . 1_565
Si7A Si4A Si9A 95.06(11) 1_655 1_565
Si6A Si4A Si9A 56.83(11) 2_554 1_565
Si2B Si4A Si3B 65.2(8) . 2_554
Si1B Si4A Si3B 113.9(4) . 2_554
Si5A Si4A Si3B 50.9(3) . 2_554
Si7A Si4A Si3B 91.1(4) 1_655 2_554
Si6A Si4A Si3B 16.7(4) 2_554 2_554
Si9A Si4A Si3B 63.1(3) 1_565 2_554
Si3B Si5A Si4A 70.8(4) 2_554 .
Si3B Si5A Si7A 105.6(3) 2_554 1_655
Si4A Si5A Si7A 63.02(10) . 1_655
Si3B Si5A Si2B 60.2(4) 2_554 .
Si4A Si5A Si2B 16.79(18) . .
Si7A Si5A Si2B 79.5(2) 1_655 .
Si3B Si5A Si2A 78.7(4) 2_554 2_554
Si4A Si5A Si2A 101.02(10) . 2_554
Si7A Si5A Si2A 58.63(9) 1_655 2_554
Si2B Si5A Si2A 109.5(2) . 2_554
Si3B Si5A Si8A 41.2(4) 2_554 2_554
Si4A Si5A Si8A 108.89(10) . 2_554
Si7A Si5A Si8A 110.28(10) 1_655 2_554
Si2B Si5A Si8A 101.04(19) . 2_554
Si2A Si5A Si8A 56.05(10) 2_554 2_554
Si3B Si5A Si6A 14.7(4) 2_554 2_554
Si4A Si5A Si6A 58.16(10) . 2_554
Si7A Si5A Si6A 103.21(12) 1_655 2_554
Si2B Si5A Si6A 46.1(2) . 2_554
Si2A Si5A Si6A 89.25(11) 2_554 2_554
Si8A Si5A Si6A 55.89(10) 2_554 2_554
Si3B Si6A Si2B 110.3(12) . 2_554
Si3B Si6A Si9A 108.3(11) . 2_544
Si2B Si6A Si9A 68.7(2) 2_554 2_544
Si3B Si6A Si8A 14.7(11) . .
Si2B Si6A Si8A 125.1(3) 2_554 .
Si9A Si6A Si8A 111.42(16) 2_544 .
Si3B Si6A Si4A 96.4(11) . 2_554
Si2B Si6A Si4A 16.6(2) 2_554 2_554
Si9A Si6A Si4A 63.45(12) 2_544 2_554
Si8A Si6A Si4A 110.82(16) . 2_554
Si3B Si6A Si5A 46.1(10) . 2_554
Si2B Si6A Si5A 66.2(2) 2_554 2_554
Si9A Si6A Si5A 103.20(16) 2_544 2_554
Si8A Si6A Si5A 60.36(11) . 2_554
Si4A Si6A Si5A 55.81(11) 2_554 2_554
Si3B Si6A Si3A 59.5(10) . 2_544
Si2B Si6A Si3A 113.9(3) 2_554 2_544
Si9A Si6A Si3A 58.21(11) 2_544 2_544
Si8A Si6A Si3A 56.00(10) . 2_544
Si4A Si6A Si3A 99.33(15) 2_554 2_544
Si5A Si6A Si3A 89.66(13) 2_554 2_544
Si1A Si7A Si2A 60.63(9) 2_454 2_454
Si1A Si7A Si5A 99.68(11) 2_454 1_455
Si2A Si7A Si5A 62.29(9) 2_454 1_455
Si1A Si7A Si4A 82.84(11) 2_454 1_455
Si2A Si7A Si4A 99.40(11) 2_454 1_455
Si5A Si7A Si4A 56.97(9) 1_455 1_455
Si1A Si7A Si1B 59.9(3) 2_454 1_455
Si2A Si7A Si1B 110.1(3) 2_454 1_455
Si5A Si7A Si1B 95.7(3) 1_455 1_455
Si4A Si7A Si1B 41.1(3) 1_455 1_455
Si3B Si8A N7A 146.8(10) . .
Si3B Si8A Si3A 67.7(4) . 2_544
N7A Si8A Si3A 107.4(9) . 2_544
Si3B Si8A Si2A 92.8(4) . .
N7A Si8A Si2A 115.7(11) . .
Si3A Si8A Si2A 65.52(10) 2_544 .
Si3B Si8A Si6A 6.6(5) . .
N7A Si8A Si6A 140.3(10) . .
Si3A Si8A Si6A 66.50(12) 2_544 .
Si2A Si8A Si6A 97.82(14) . .
Si3B Si8A Si5A 57.4(4) . 2_554
N7A Si8A Si5A 151.0(9) . 2_554
Si3A Si8A Si5A 97.62(12) 2_544 2_554
Si2A Si8A Si5A 61.77(10) . 2_554
Si6A Si8A Si5A 63.75(11) . 2_554
Si1B Si9A Si6A 101.8(3) 1_545 2_544
Si1B Si9A Si3A 115.0(3) 1_545 .
Si6A Si9A Si3A 66.43(11) 2_544 .
Si1B Si9A Si1A 63.0(3) 1_545 2_544
Si6A Si9A Si1A 100.68(13) 2_544 2_544
Si3A Si9A Si1A 58.02(9) . 2_544
Si1B Si9A Si2B 57.7(4) 1_545 1_545
Si6A Si9A Si2B 49.6(2) 2_544 1_545
Si3A Si9A Si2B 105.4(2) . 1_545
Si1A Si9A Si2B 97.6(2) 2_544 1_545
Si1B Si9A Si4A 43.0(3) 1_545 1_545
Si6A Si9A Si4A 59.72(11) 2_544 1_545
Si3A Si9A Si4A 102.27(10) . 1_545
Si1A Si9A Si4A 81.63(10) 2_544 1_545
Si2B Si9A Si4A 17.33(18) 1_545 1_545
Si1B Si9A Si3B 98.4(4) 1_545 2_544
Si6A Si9A Si3B 15.6(4) 2_544 2_544
Si3A Si9A Si3B 53.8(3) . 2_544
Si1A Si9A Si3B 85.6(4) 2_544 2_544
Si2B Si9A Si3B 55.2(3) 1_545 2_544
Si4A Si9A Si3B 60.4(2) 1_545 2_544
Si4A Si1B Si2B 15.8(3) . .
Si4A Si1B Si9A 79.0(4) . 1_565
Si2B Si1B Si9A 68.2(4) . 1_565
Si4A Si1B Si1A 100.8(5) . 2_554
Si2B Si1B Si1A 104.6(5) . 2_554
Si9A Si1B Si1A 64.0(3) 1_565 2_554
Si4A Si1B Si7A 70.9(4) . 1_655
Si2B Si1B Si7A 85.5(4) . 1_655
Si9A Si1B Si7A 106.0(4) 1_565 1_655
Si1A Si1B Si7A 58.3(3) 2_554 1_655
Si4A Si2B Si6A 112.8(9) . 2_554
Si4A Si2B Si1B 39.0(7) . .
Si6A Si2B Si1B 109.4(5) 2_554 .
Si4A Si2B Si3B 98.3(9) . 2_554
Si6A Si2B Si3B 17.2(4) 2_554 2_554
Si1B Si2B Si3B 104.5(5) . 2_554
Si4A Si2B Si9A 83.2(7) . 1_565
Si6A Si2B Si9A 61.7(2) 2_554 1_565
Si1B Si2B Si9A 54.1(3) . 1_565
Si3B Si2B Si9A 66.6(3) 2_554 1_565
Si4A Si2B Si5A 64.9(7) . .
Si6A Si2B Si5A 67.7(2) 2_554 .
Si1B Si2B Si5A 97.0(4) . .
Si3B Si2B Si5A 51.0(4) 2_554 .
Si9A Si2B Si5A 100.3(3) 1_565 .
Si6A Si3B Si8A 158.7(15) . .
Si6A Si3B Si5A 119.2(12) . 2_554
Si8A Si3B Si5A 81.4(6) . 2_554
Si6A Si3B Si2B 52.4(10) . 2_554
Si8A Si3B Si2B 148.9(8) . 2_554
Si5A Si3B Si2B 68.8(4) 2_554 2_554
Si6A Si3B Si3A 104.2(12) . 2_544
Si8A Si3B Si3A 70.2(4) . 2_544
Si5A Si3B Si3A 110.6(6) 2_554 2_544
Si2B Si3B Si3A 111.5(5) 2_554 2_544
Si6A Si3B Si9A 56.2(10) . 2_544
Si8A Si3B Si9A 126.6(6) . 2_544
Si5A Si3B Si9A 106.5(4) 2_554 2_544
Si2B Si3B Si9A 58.2(3) 2_554 2_544
Si3A Si3B Si9A 57.4(3) 2_544 2_544
Si6A Si3B Si4A 66.9(11) . 2_554
Si8A Si3B Si4A 133.9(7) . 2_554
Si5A Si3B Si4A 58.3(3) 2_554 2_554
Si2B Si3B Si4A 16.5(2) 2_554 2_554
Si3A Si3B Si4A 101.9(4) 2_544 2_554
Si9A Si3B Si4A 56.5(3) 2_544 2_554
O15 Rb1 O12 117.53(15) . .
O15 Rb1 O14 139.71(13) . .
O12 Rb1 O14 97.02(14) . .
O15 Rb1 O11 96.44(13) . .
O12 Rb1 O11 61.18(14) . .
O14 Rb1 O11 119.26(15) . .
O15 Rb1 O13 99.70(14) . .
O12 Rb1 O13 137.83(14) . .
O14 Rb1 O13 60.15(14) . .
O11 Rb1 O13 97.48(14) . .
O15 Rb1 O16 59.44(13) . .
O12 Rb1 O16 95.84(14) . .
O14 Rb1 O16 99.23(14) . .
O11 Rb1 O16 136.02(14) . .
O13 Rb1 O16 121.09(13) . .
O15 Rb1 N12 119.17(16) . .
O12 Rb1 N12 59.80(15) . .
O14 Rb1 N12 60.00(16) . .
O11 Rb1 N12 120.02(15) . .
O13 Rb1 N12 119.20(15) . .
O16 Rb1 N12 60.64(15) . .
O15 Rb1 N11 60.61(15) . .
O12 Rb1 N11 119.93(14) . .
O14 Rb1 N11 120.40(15) . .
O11 Rb1 N11 59.79(13) . .
O13 Rb1 N11 61.20(14) . .
O16 Rb1 N11 119.21(14) . .
N12 Rb1 N11 179.59(18) . .
O15 Rb1 C104 118.91(17) . .
O12 Rb1 C104 21.65(16) . .
O14 Rb1 C104 100.92(17) . .
O11 Rb1 C104 40.89(15) . .
O13 Rb1 C104 121.91(17) . .
O16 Rb1 C104 115.77(16) . .
N12 Rb1 C104 79.14(17) . .
N11 Rb1 C104 100.66(16) . .
O15 Rb1 C113 120.30(15) . .
O12 Rb1 C113 120.67(16) . .
O14 Rb1 C113 40.71(15) . .
O11 Rb1 C113 99.77(16) . .
O13 Rb1 C113 21.48(14) . .
O16 Rb1 C113 123.95(15) . .
N12 Rb1 C113 100.71(17) . .
N11 Rb1 C113 79.69(16) . .
C104 Rb1 C113 110.35(19) . .
O15 Rb1 C124 40.02(15) . .
O12 Rb1 C124 96.64(17) . .
O14 Rb1 C124 121.07(16) . .
O11 Rb1 C124 117.53(16) . .
O13 Rb1 C124 125.34(16) . .
O16 Rb1 C124 22.33(14) . .
N12 Rb1 C124 79.22(17) . .
N11 Rb1 C124 100.54(16) . .
C104 Rb1 C124 111.64(19) . .
C113 Rb1 C124 137.13(17) . .
O15 Rb1 C103 100.03(16) . .
O12 Rb1 C103 40.83(15) . .
O14 Rb1 C103 120.10(17) . .
O11 Rb1 C103 21.60(15) . .
O13 Rb1 C103 117.40(16) . .
O16 Rb1 C103 120.16(17) . .
N12 Rb1 C103 100.62(16) . .
N11 Rb1 C103 79.13(15) . .
C104 Rb1 C103 23.37(16) . .
C113 Rb1 C103 114.95(19) . .
C124 Rb1 C103 107.00(19) . .
C111 N11 C101 110.8(6) . .
C111 N11 C121 111.6(5) . .
C101 N11 C121 107.8(5) . .
C111 N11 Rb1 107.6(4) . .
C101 N11 Rb1 109.9(4) . .
C121 N11 Rb1 109.2(4) . .
C126 N12 C116 109.1(6) . .
C126 N12 C106 110.2(7) . .
C116 N12 C106 109.0(6) . .
C126 N12 Rb1 108.3(4) . .
C116 N12 Rb1 109.9(4) . .
C106 N12 Rb1 110.3(4) . .
C102 O11 C103 111.5(5) . .
C102 O11 Rb1 115.1(4) . .
C103 O11 Rb1 111.2(4) . .
C105 O12 C104 110.7(5) . .
C105 O12 Rb1 115.2(4) . .
C104 O12 Rb1 110.8(4) . .
C113 O13 C112 111.4(5) . .
C113 O13 Rb1 110.6(4) . .
C112 O13 Rb1 111.8(4) . .
C115 O14 C114 111.4(5) . .
C115 O14 Rb1 115.9(5) . .
C114 O14 Rb1 114.1(4) . .
C123 O15 C122 113.8(5) . .
C123 O15 Rb1 116.8(4) . .
C122 O15 Rb1 114.6(4) . .
C125 O16 C124 111.1(6) . .
C125 O16 Rb1 112.0(4) . .
C124 O16 Rb1 105.7(4) . .
N11 C101 C102 113.8(6) . .
O11 C102 C101 110.0(6) . .
O11 C102 Rb1 44.8(3) . .
C101 C102 Rb1 81.8(4) . .
O11 C103 C104 109.2(6) . .
O11 C103 Rb1 47.2(3) . .
C104 C103 Rb1 77.2(4) . .
O12 C104 C103 110.8(6) . .
O12 C104 Rb1 47.6(3) . .
C103 C104 Rb1 79.4(4) . .
O12 C105 C106 108.9(6) . .
O12 C105 Rb1 44.4(3) . .
C106 C105 Rb1 82.2(4) . .
N12 C106 C105 112.5(7) . .
N11 C111 C112 114.4(6) . .
N11 C111 Rb1 50.6(3) . .
C112 C111 Rb1 75.7(4) . .
O13 C112 C111 110.4(6) . .
O13 C112 Rb1 46.9(3) . .
C111 C112 Rb1 81.1(4) . .
O13 C113 C114 109.8(6) . .
O13 C113 Rb1 47.9(3) . .
C114 C113 Rb1 80.1(4) . .
O14 C114 C113 109.5(6) . .
O14 C114 Rb1 45.3(3) . .
C113 C114 Rb1 76.5(4) . .
O14 C115 C116 108.1(6) . .
O14 C115 Rb1 44.0(3) . .
C116 C115 Rb1 80.9(4) . .
N12 C116 C115 114.3(6) . .
N11 C121 C122 112.7(6) . .
O15 C122 C121 110.0(6) . .
O15 C122 Rb1 44.8(3) . .
C121 C122 Rb1 82.4(4) . .
O15 C123 C124 108.6(6) . .
O15 C123 Rb1 43.4(3) . .
C124 C123 Rb1 76.0(4) . .
O16 C124 C123 109.9(7) . .
O16 C124 Rb1 52.0(3) . .
C123 C124 Rb1 80.8(4) . .
O16 C125 C126 107.9(6) . .
N12 C126 C125 114.4(6) . .
O22 Rb2 O26 97.29(13) . .
O22 Rb2 O21 60.47(13) . .
O26 Rb2 O21 138.11(14) . .
O22 Rb2 O23 145.18(15) . .
O26 Rb2 O23 112.56(14) . .
O21 Rb2 O23 102.78(13) . .
O22 Rb2 O25 120.92(14) . .
O26 Rb2 O25 60.88(14) . .
O21 Rb2 O25 98.51(14) . .
O23 Rb2 O25 90.20(14) . .
O22 Rb2 O24 103.25(14) . .
O26 Rb2 O24 90.34(14) . .
O21 Rb2 O24 127.41(14) . .
O23 Rb2 O24 60.80(14) . .
O25 Rb2 O24 128.48(14) . .
O22 Rb2 N21 120.52(14) . .
O26 Rb2 N21 120.14(15) . .
O21 Rb2 N21 60.90(14) . .
O23 Rb2 N21 59.29(15) . .
O25 Rb2 N21 60.08(14) . .
O24 Rb2 N21 119.39(14) . .
O22 Rb2 N22 61.23(15) . .
O26 Rb2 N22 58.05(15) . .
O21 Rb2 N22 121.01(14) . .
O23 Rb2 N22 120.07(15) . .
O25 Rb2 N22 118.30(15) . .
O24 Rb2 N22 60.35(15) . .
N21 Rb2 N22 177.96(16) . .
O22 Rb2 C223 123.64(15) . .
O26 Rb2 C223 41.36(16) . .
O21 Rb2 C223 119.52(16) . .
O23 Rb2 C223 91.12(16) . .
O25 Rb2 C223 21.90(15) . .
O24 Rb2 C223 110.88(16) . .
N21 Rb2 C223 78.82(16) . .
N22 Rb2 C223 99.34(17) . .
O22 Rb2 C214 124.45(17) . .
O26 Rb2 C214 91.77(16) . .
O21 Rb2 C214 130.09(16) . .
O23 Rb2 C214 41.18(16) . .
O25 Rb2 C214 111.28(17) . .
O24 Rb2 C214 21.71(16) . .
N21 Rb2 C214 100.44(16) . .
N22 Rb2 C214 78.90(17) . .
C223 Rb2 C214 98.27(18) . .
O22 Rb2 C205 21.42(16) . .
O26 Rb2 C205 91.76(16) . .
O21 Rb2 C205 77.93(15) . .
O23 Rb2 C205 134.81(17) . .
O25 Rb2 C205 134.83(16) . .
O24 Rb2 C205 82.63(17) . .
N21 Rb2 C205 138.73(16) . .
N22 Rb2 C205 43.23(16) . .
C223 Rb2 C205 128.50(17) . .
C214 Rb2 C205 104.23(19) . .
O22 Rb2 C204 21.10(14) . .
O26 Rb2 C204 116.67(15) . .
O21 Rb2 C204 40.39(14) . .
O23 Rb2 C204 129.91(16) . .
O25 Rb2 C204 121.29(17) . .
O24 Rb2 C204 109.55(17) . .
N21 Rb2 C204 101.27(16) . .
N22 Rb2 C204 80.62(16) . .
C223 Rb2 C204 132.92(18) . .
C214 Rb2 C204 127.2(2) . .
C205 Rb2 C204 37.74(17) . .
C221 N21 C201 109.3(6) . .
C221 N21 C211 110.6(6) . .
C201 N21 C211 111.0(5) . .
C221 N21 Rb2 108.6(4) . .
C201 N21 Rb2 107.0(4) . .
C211 N21 Rb2 110.2(4) . .
C216 N22 C226 110.6(6) . .
C216 N22 C206 111.6(6) . .
C226 N22 C206 109.6(6) . .
C216 N22 Rb2 106.0(4) . .
C226 N22 Rb2 111.9(4) . .
C206 N22 Rb2 107.1(4) . .
C203 O21 C202 111.3(6) . .
C203 O21 Rb2 111.9(4) . .
C202 O21 Rb2 113.2(4) . .
C204 O22 C205 111.0(6) . .
C204 O22 Rb2 113.1(4) . .
C205 O22 Rb2 111.8(4) . .
C213 O23 C212 110.9(5) . .
C213 O23 Rb2 112.1(4) . .
C212 O23 Rb2 112.0(4) . .
C214 O24 C215 111.5(5) . .
C214 O24 Rb2 109.2(4) . .
C215 O24 Rb2 113.9(4) . .
C223 O25 C222 111.7(5) . .
C223 O25 Rb2 108.4(4) . .
C222 O25 Rb2 115.5(4) . .
C224 O26 C225 111.2(5) . .
C224 O26 Rb2 113.1(4) . .
C225 O26 Rb2 115.6(4) . .
N21 C201 C202 115.5(6) . .
O21 C202 C201 109.6(6) . .
O21 C202 Rb2 45.8(3) . .
C201 C202 Rb2 80.8(4) . .
O21 C203 C204 107.9(6) . .
O21 C203 Rb2 47.0(3) . .
C204 C203 Rb2 77.6(4) . .
O22 C204 C203 110.2(6) . .
O22 C204 Rb2 45.8(3) . .
C203 C204 Rb2 78.6(4) . .
O22 C205 C206 109.1(7) . .
O22 C205 Rb2 46.7(3) . .
C206 C205 Rb2 84.5(4) . .
N22 C206 C205 113.4(6) . .
N21 C211 C212 113.6(6) . .
O23 C212 C211 108.3(6) . .
O23 C212 Rb2 46.9(3) . .
C211 C212 Rb2 84.6(4) . .
O23 C213 C214 109.6(6) . .
O23 C213 Rb2 46.8(3) . .
C214 C213 Rb2 76.3(4) . .
O24 C214 C213 109.8(6) . .
O24 C214 Rb2 49.1(3) . .
C213 C214 Rb2 80.0(4) . .
O24 C215 C216 108.4(6) . .
O24 C215 Rb2 45.6(3) . .
C216 C215 Rb2 79.8(4) . .
N22 C216 C215 114.0(7) . .
N21 C221 C222 113.7(6) . .
O25 C222 C221 109.6(6) . .
O25 C222 Rb2 44.3(3) . .
C221 C222 Rb2 80.3(4) . .
O25 C223 C224 110.4(6) . .
O25 C223 Rb2 49.7(3) . .
C224 C223 Rb2 81.0(4) . .
O26 C224 C223 109.0(6) . .
O26 C224 Rb2 46.1(3) . .
C223 C224 Rb2 75.1(4) . .
O26 C225 C226 107.7(6) . .
O26 C225 Rb2 44.1(3) . .
C226 C225 Rb2 83.6(4) . .
N22 C226 C225 113.4(6) . .
O35 Rb3 O34 139.05(15) . .
O35 Rb3 O31 98.69(15) . .
O34 Rb3 O31 116.30(15) . .
O35 Rb3 O36 60.93(13) . .
O34 Rb3 O36 98.48(16) . .
O31 Rb3 O36 139.93(17) . .
O35 Rb3 O33 97.94(16) . .
O34 Rb3 O33 60.03(16) . .
O31 Rb3 O33 95.49(18) . .
O36 Rb3 O33 119.97(17) . .
O35 Rb3 O32 120.21(15) . .
O34 Rb3 O32 96.24(15) . .
O31 Rb3 O32 60.66(18) . .
O36 Rb3 O32 98.15(16) . .
O33 Rb3 O32 136.32(16) . .
O35 Rb3 N31 60.77(15) . .
O34 Rb3 N31 118.57(18) . .
O31 Rb3 N31 59.99(19) . .
O36 Rb3 N31 120.68(16) . .
O33 Rb3 N31 59.68(17) . .
O32 Rb3 N31 119.68(18) . .
O35 Rb3 N32 120.33(16) . .
O34 Rb3 N32 60.38(18) . .
O31 Rb3 N32 119.76(19) . .
O36 Rb3 N32 60.32(16) . .
O33 Rb3 N32 119.41(18) . .
O32 Rb3 N32 60.32(18) . .
N31 Rb3 N32 178.82(19) . .
O35 Rb3 C324 41.26(16) . .
O34 Rb3 C324 118.38(18) . .
O31 Rb3 C324 123.9(2) . .
O36 Rb3 C324 21.16(16) . .
O33 Rb3 C324 121.7(2) . .
O32 Rb3 C324 101.7(2) . .
N31 Rb3 C324 102.03(18) . .
N32 Rb3 C324 79.07(18) . .
O35 Rb3 C304 122.16(19) . .
O34 Rb3 C304 98.68(19) . .
O31 Rb3 C304 40.2(2) . .
O36 Rb3 C304 119.1(2) . .
O33 Rb3 C304 119.2(2) . .
O32 Rb3 C304 22.1(2) . .
N31 Rb3 C304 100.2(2) . .
N32 Rb3 C304 79.6(2) . .
C324 Rb3 C304 118.4(2) . .
O35 Rb3 C323 21.27(15) . .
O34 Rb3 C323 123.95(19) . .
O31 Rb3 C323 118.31(18) . .
O36 Rb3 C323 40.65(15) . .
O33 Rb3 C323 102.7(2) . .
O32 Rb3 C323 120.6(2) . .
N31 Rb3 C323 80.08(17) . .
N32 Rb3 C323 100.94(17) . .
C324 Rb3 C323 23.56(18) . .
C304 Rb3 C323 131.6(2) . .
O35 Rb3 C314 124.15(18) . .
O34 Rb3 C314 20.47(17) . .
O31 Rb3 C314 116.41(18) . .
O36 Rb3 C314 103.18(18) . .
O33 Rb3 C314 40.45(18) . .
O32 Rb3 C314 114.75(18) . .
N31 Rb3 C314 100.04(19) . .
N32 Rb3 C314 79.0(2) . .
C324 Rb3 C314 119.0(2) . .
C304 Rb3 C314 112.3(2) . .
C323 Rb3 C314 115.3(2) . .
C321 N31 C301 110.0(6) . .
C321 N31 C311 110.4(7) . .
C301 N31 C311 108.6(7) . .
C321 N31 Rb3 107.4(4) . .
C301 N31 Rb3 110.6(5) . .
C311 N31 Rb3 109.8(5) . .
C326 N32 C306 110.6(7) . .
C326 N32 C316 110.8(7) . .
C306 N32 C316 108.7(6) . .
C326 N32 Rb3 109.1(5) . .
C306 N32 Rb3 108.4(5) . .
C316 N32 Rb3 109.1(5) . .
C303 O31 C302 112.3(7) . .
C303 O31 Rb3 113.8(5) . .
C302 O31 Rb3 114.4(5) . .
C305 O32 C304 111.7(6) . .
C305 O32 Rb3 114.8(5) . .
C304 O32 Rb3 109.1(5) . .
C313 O33 C312 112.1(7) . .
C313 O33 Rb3 111.4(5) . .
C312 O33 Rb3 116.7(5) . .
C314 O34 C315 111.9(6) . .
C314 O34 Rb3 113.8(4) . .
C315 O34 Rb3 114.2(5) . .
C322 O35 C323 113.3(6) . .
C322 O35 Rb3 116.1(4) . .
C323 O35 Rb3 113.1(4) . .
C324 O36 C325 111.1(6) . .
C324 O36 Rb3 111.4(4) . .
C325 O36 Rb3 113.9(4) . .
N31 C301 C302 111.5(7) . .
O31 C302 C301 110.8(8) . .
O31 C302 Rb3 44.8(3) . .
C301 C302 Rb3 82.7(5) . .
O31 C303 C304 109.0(7) . .
O31 C303 Rb3 45.5(3) . .
C304 C303 Rb3 77.5(5) . .
O32 C304 C303 110.8(7) . .
O32 C304 Rb3 48.8(4) . .
C303 C304 Rb3 79.1(5) . .
O32 C305 C306 109.4(7) . .
O32 C305 Rb3 44.9(4) . .
C306 C305 Rb3 80.0(5) . .
N32 C306 C305 116.4(8) . .
N31 C311 C312 115.3(9) . .
O33 C312 C311 109.5(8) . .
O33 C313 C314 109.1(7) . .
O33 C313 Rb3 47.2(4) . .
C314 C313 Rb3 77.4(5) . .
O34 C314 C313 111.8(8) . .
O34 C314 Rb3 45.7(3) . .
C313 C314 Rb3 79.5(5) . .
O34 C315 C316 110.7(7) . .
O34 C315 Rb3 45.2(3) . .
C316 C315 Rb3 83.1(5) . .
N32 C316 C315 112.7(7) . .
N31 C321 C322 115.0(7) . .
N31 C321 Rb3 50.8(4) . .
C322 C321 Rb3 76.5(4) . .
O35 C322 C321 109.7(6) . .
O35 C322 Rb3 43.7(3) . .
C321 C322 Rb3 80.2(4) . .
O35 C323 C324 110.1(6) . .
O35 C323 Rb3 45.7(3) . .
C324 C323 Rb3 77.5(4) . .
O36 C324 C323 110.5(8) . .
O36 C324 Rb3 47.4(3) . .
C323 C324 Rb3 78.9(4) . .
O36 C325 C326 109.5(7) . .
O36 C325 Rb3 45.2(3) . .
C326 C325 Rb3 81.5(5) . .
N32 C326 C325 114.3(7) . .
O44 Rb4 O41 146.98(15) . .
O44 Rb4 O42 103.42(14) . .
O41 Rb4 O42 59.84(13) . .
O44 Rb4 O46 96.16(13) . .
O41 Rb4 O46 112.34(13) . .
O42 Rb4 O46 94.04(13) . .
O44 Rb4 O43 59.44(13) . .
O41 Rb4 O43 104.30(13) . .
O42 Rb4 O43 124.23(14) . .
O46 Rb4 O43 137.04(14) . .
O44 Rb4 O45 114.00(14) . .
O41 Rb4 O45 94.99(13) . .
O42 Rb4 O45 135.93(13) . .
O46 Rb4 O45 60.62(12) . .
O43 Rb4 O45 95.41(13) . .
O44 Rb4 N41 119.04(15) . .
O41 Rb4 N41 61.68(14) . .
O42 Rb4 N41 120.20(15) . .
O46 Rb4 N41 118.85(14) . .
O43 Rb4 N41 61.14(13) . .
O45 Rb4 N41 59.74(14) . .
O44 Rb4 N42 61.53(15) . .
O41 Rb4 N42 118.61(16) . .
O42 Rb4 N42 60.40(16) . .
O46 Rb4 N42 59.80(15) . .
O43 Rb4 N42 119.70(14) . .
O45 Rb4 N42 118.95(15) . .
N41 Rb4 N42 178.66(16) . .
O44 Rb4 C415 21.13(16) . .
O41 Rb4 C415 136.99(17) . .
O42 Rb4 C415 83.57(17) . .
O46 Rb4 C415 90.48(15) . .
O43 Rb4 C415 76.82(15) . .
O45 Rb4 C415 127.96(17) . .
N41 Rb4 C415 137.95(16) . .
N42 Rb4 C415 42.87(16) . .
O44 Rb4 C402 137.13(16) . .
O41 Rb4 C402 21.45(15) . .
O42 Rb4 C402 77.49(15) . .
O46 Rb4 C402 126.70(15) . .
O43 Rb4 C402 84.21(15) . .
O45 Rb4 C402 89.55(14) . .
N41 Rb4 C402 42.71(16) . .
N42 Rb4 C402 137.86(18) . .
C415 Rb4 C402 138.85(18) . .
O44 Rb4 C423 116.96(15) . .
O41 Rb4 C423 95.84(15) . .
O42 Rb4 C423 118.92(15) . .
O46 Rb4 C423 40.95(13) . .
O43 Rb4 C423 115.55(15) . .
O45 Rb4 C423 21.30(13) . .
N41 Rb4 C423 77.96(15) . .
N42 Rb4 C423 100.70(15) . .
C415 Rb4 C423 123.01(17) . .
C402 Rb4 C423 98.09(16) . .
O44 Rb4 C404 123.46(17) . .
O41 Rb4 C404 40.81(16) . .
O42 Rb4 C404 20.53(15) . .
O46 Rb4 C404 95.32(16) . .
O43 Rb4 C404 127.46(17) . .
O45 Rb4 C404 119.77(16) . .
N41 Rb4 C404 102.45(17) . .
N42 Rb4 C404 77.90(18) . .
C415 Rb4 C404 104.04(19) . .
C402 Rb4 C404 60.52(17) . .
C423 Rb4 C404 107.44(17) . .
C421 N41 C411 110.2(5) . .
C421 N41 C401 109.7(5) . .
C411 N41 C401 110.2(5) . .
C421 N41 Rb4 111.7(4) . .
C411 N41 Rb4 107.3(4) . .
C401 N41 Rb4 107.8(4) . .
C406 N42 C416 109.3(6) . .
C406 N42 C426 109.9(6) . .
C416 N42 C426 110.3(6) . .
C406 N42 Rb4 108.6(4) . .
C416 N42 Rb4 108.5(4) . .
C426 N42 Rb4 110.3(4) . .
C403 O41 C402 110.1(5) . .
C403 O41 Rb4 115.2(4) . .
C402 O41 Rb4 112.1(4) . .
C404 O42 C405 111.5(6) . .
C404 O42 Rb4 113.7(4) . .
C405 O42 Rb4 117.7(4) . .
C412 O43 C413 110.2(5) . .
C412 O43 Rb4 116.7(4) . .
C413 O43 Rb4 111.9(4) . .
C415 O44 C414 112.5(5) . .
C415 O44 Rb4 112.2(4) . .
C414 O44 Rb4 115.9(4) . .
C423 O45 C422 111.0(5) . .
C423 O45 Rb4 110.6(4) . .
C422 O45 Rb4 115.5(4) . .
C425 O46 C424 110.2(5) . .
C425 O46 Rb4 116.8(4) . .
C424 O46 Rb4 112.9(3) . .
C402 C401 N41 115.1(6) . .
C402 C401 Rb4 75.5(4) . .
N41 C401 Rb4 49.9(3) . .
O41 C402 C401 109.6(6) . .
O41 C402 Rb4 46.5(3) . .
C401 C402 Rb4 81.5(4) . .
O41 C403 C404 109.1(6) . .
O41 C403 Rb4 44.4(3) . .
C404 C403 Rb4 77.2(4) . .
O42 C404 C403 109.8(6) . .
O42 C404 Rb4 45.7(3) . .
C403 C404 Rb4 78.9(4) . .
O42 C405 C406 110.2(6) . .
N42 C406 C405 115.6(7) . .
N42 C406 Rb4 49.7(3) . .
C405 C406 Rb4 79.8(4) . .
N41 C411 C412 115.4(6) . .
N41 C411 Rb4 50.4(3) . .
C412 C411 Rb4 79.9(4) . .
O43 C412 C411 109.0(6) . .
O43 C413 C414 108.7(6) . .
O43 C413 Rb4 47.0(3) . .
C414 C413 Rb4 79.3(4) . .
O44 C414 C413 110.3(6) . .
O44 C414 Rb4 43.9(3) . .
C413 C414 Rb4 77.4(4) . .
O44 C415 C416 110.6(6) . .
O44 C415 Rb4 46.7(3) . .
C416 C415 Rb4 82.0(4) . .
N42 C416 C415 114.4(6) . .
N42 C416 Rb4 49.7(3) . .
C415 C416 Rb4 74.4(4) . .
N41 C421 C422 113.3(6) . .
O45 C422 C421 110.0(5) . .
O45 C423 C424 109.8(5) . .
O45 C423 Rb4 48.1(3) . .
C424 C423 Rb4 79.1(4) . .
O46 C424 C423 108.8(6) . .
O46 C424 Rb4 45.8(3) . .
C423 C424 Rb4 77.3(4) . .
O46 C425 C426 109.4(6) . .
O46 C425 Rb4 43.5(3) . .
C426 C425 Rb4 80.8(4) . .
N42 C426 C425 113.2(6) . .
O55 Rb5 O56 62.03(17) . .
O55 Rb5 O51 95.60(16) . .
O56 Rb5 O51 118.27(18) . .
O55 Rb5 O54 116.82(18) . .
O56 Rb5 O54 95.63(17) . .
O51 Rb5 O54 141.82(13) . .
O55 Rb5 O53 93.67(17) . .
O56 Rb5 O53 133.74(18) . .
O51 Rb5 O53 101.79(14) . .
O54 Rb5 O53 59.00(14) . .
O55 Rb5 O52 135.17(18) . .
O56 Rb5 O52 95.79(16) . .
O51 Rb5 O52 59.28(13) . .
O54 Rb5 O52 102.96(13) . .
O53 Rb5 O52 125.65(13) . .
O55 Rb5 N52 121.81(16) . .
O56 Rb5 N52 60.59(15) . .
O51 Rb5 N52 119.12(16) . .
O54 Rb5 N52 61.29(16) . .
O53 Rb5 N52 119.44(15) . .
O52 Rb5 N52 60.46(15) . .
O55 Rb5 N51 59.69(16) . .
O56 Rb5 N51 120.80(16) . .
O51 Rb5 N51 59.81(15) . .
O54 Rb5 N51 118.70(16) . .
O53 Rb5 N51 60.30(15) . .
O52 Rb5 N51 118.30(15) . .
N52 Rb5 N51 178.45(15) . .
O55 Rb5 C524 41.34(19) . .
O56 Rb5 C524 22.6(2) . .
O51 Rb5 C524 120.2(2) . .
O54 Rb5 C524 97.8(2) . .
O53 Rb5 C524 116.3(2) . .
O52 Rb5 C524 116.8(2) . .
N52 Rb5 C524 80.47(18) . .
N51 Rb5 C524 101.03(19) . .
O55 Rb5 C523 21.8(2) . .
O56 Rb5 C523 41.19(19) . .
O51 Rb5 C523 100.6(2) . .
O54 Rb5 C523 117.0(2) . .
O53 Rb5 C523 112.9(2) . .
O52 Rb5 C523 120.3(2) . .
N52 Rb5 C523 101.75(19) . .
N51 Rb5 C523 79.66(19) . .
C524 Rb5 C523 23.5(2) . .
O55 Rb5 C525 79.67(18) . .
O56 Rb5 C525 21.20(18) . .
O51 Rb5 C525 131.9(2) . .
O54 Rb5 C525 76.65(18) . .
O53 Rb5 C525 126.17(19) . .
O52 Rb5 C525 90.84(18) . .
N52 Rb5 C525 42.18(16) . .
N51 Rb5 C525 139.33(17) . .
C524 Rb5 C525 38.3(2) . .
C523 Rb5 C525 60.6(2) . .
O55 Rb5 C515 132.04(19) . .
O56 Rb5 C515 91.25(18) . .
O51 Rb5 C515 132.30(15) . .
O54 Rb5 C515 21.28(16) . .
O53 Rb5 C515 76.50(16) . .
O52 Rb5 C515 82.72(15) . .
N52 Rb5 C515 43.00(18) . .
N51 Rb5 C515 136.61(18) . .
C524 Rb5 C515 101.5(2) . .
C523 Rb5 C515 124.4(2) . .
C525 Rb5 C515 70.15(19) . .
C501 N51 C511 109.2(6) . .
C501 N51 C521 111.0(6) . .
C511 N51 C521 110.2(6) . .
C501 N51 Rb5 110.2(4) . .
C511 N51 Rb5 107.7(4) . .
C521 N51 Rb5 108.5(4) . .
C506 N52 C526 109.7(6) . .
C506 N52 C516 111.0(5) . .
C526 N52 C516 108.0(6) . .
C506 N52 Rb5 109.9(4) . .
C526 N52 Rb5 109.9(4) . .
C516 N52 Rb5 108.2(4) . .
C503 O51 C502 113.6(5) . .
C503 O51 Rb5 116.2(4) . .
C502 O51 Rb5 114.2(4) . .
C504 O52 C505 111.2(6) . .
C504 O52 Rb5 108.8(4) . .
C505 O52 Rb5 113.2(4) . .
C512 O53 C513 111.4(6) . .
C512 O53 Rb5 115.4(4) . .
C513 O53 Rb5 111.5(4) . .
C514 O54 C515 113.8(5) . .
C514 O54 Rb5 116.1(4) . .
C515 O54 Rb5 111.4(4) . .
C522 O55 C523 110.3(7) . .
C522 O55 Rb5 118.3(4) . .
C523 O55 Rb5 111.9(5) . .
C525 O56 C524 111.5(7) . .
C525 O56 Rb5 112.0(4) . .
C524 O56 Rb5 108.2(5) . .
N51 C501 C502 115.5(6) . .
O51 C502 C501 109.9(6) . .
O51 C502 Rb5 45.0(3) . .
C501 C502 Rb5 82.3(4) . .
O51 C503 C504 109.2(6) . .
O51 C503 Rb5 43.8(3) . .
C504 C503 Rb5 75.7(4) . .
O52 C504 C503 109.1(6) . .
O52 C504 Rb5 49.5(3) . .
C503 C504 Rb5 81.1(4) . .
O52 C505 C506 110.0(6) . .
O52 C505 Rb5 46.2(3) . .
C506 C505 Rb5 79.6(4) . .
N52 C506 C505 114.6(6) . .
N51 C511 C512 114.9(6) . .
O53 C512 C511 110.5(6) . .
O53 C512 Rb5 44.9(3) . .
C511 C512 Rb5 79.3(4) . .
O53 C513 C514 108.7(6) . .
O53 C513 Rb5 47.5(3) . .
C514 C513 Rb5 79.9(5) . .
O54 C514 C513 110.7(6) . .
O54 C514 Rb5 43.9(3) . .
C513 C514 Rb5 76.9(4) . .
O54 C515 C516 109.8(6) . .
O54 C515 Rb5 47.3(3) . .
C516 C515 Rb5 82.7(4) . .
N52 C516 C515 114.8(6) . .
N51 C521 C522 114.0(6) . .
O55 C522 C521 106.7(7) . .
O55 C522 Rb5 41.9(3) . .
C521 C522 Rb5 81.5(4) . .
O55 C523 C524 109.6(9) . .
O55 C523 Rb5 46.3(3) . .
C524 C523 Rb5 77.8(4) . .
O56 C524 C523 109.1(9) . .
O56 C524 Rb5 49.3(3) . .
C523 C524 Rb5 78.7(4) . .
O56 C525 C526 110.0(7) . .
O56 C525 Rb5 46.8(3) . .
C526 C525 Rb5 83.3(4) . .
N52 C526 C525 112.3(7) . .
O63 Rb6 O61 87.93(14) . .
O63 Rb6 O64 59.91(13) . .
O61 Rb6 O64 112.13(14) . .
O63 Rb6 O65 105.96(14) . .
O61 Rb6 O65 97.22(13) . .
O64 Rb6 O65 145.77(14) . .
O63 Rb6 O66 132.09(14) . .
O61 Rb6 O66 136.20(13) . .
O64 Rb6 O66 104.73(12) . .
O65 Rb6 O66 59.62(13) . .
O63 Rb6 O62 124.32(14) . .
O61 Rb6 O62 59.96(13) . .
O64 Rb6 O62 89.75(13) . .
O65 Rb6 O62 121.11(13) . .
O66 Rb6 O62 98.47(13) . .
O63 Rb6 N61 119.66(14) . .
O61 Rb6 N61 120.45(14) . .
O64 Rb6 N61 60.13(13) . .
O65 Rb6 N61 119.52(14) . .
O66 Rb6 N61 60.52(14) . .
O62 Rb6 N61 61.05(13) . .
O63 Rb6 N62 60.53(15) . 1_655
O61 Rb6 N62 58.93(15) . 1_655
O64 Rb6 N62 119.99(14) . 1_655
O65 Rb6 N62 60.77(15) . 1_655
O66 Rb6 N62 119.86(15) . 1_655
O62 Rb6 N62 118.34(15) . 1_655
N61 Rb6 N62 179.38(17) . 1_655
O63 Rb6 C604 106.07(15) . .
O61 Rb6 C604 40.61(14) . .
O64 Rb6 C604 90.00(15) . .
O65 Rb6 C604 124.21(15) . .
O66 Rb6 C604 119.78(14) . .
O62 Rb6 C604 22.21(12) . .
N61 Rb6 C604 80.00(15) . .
N62 Rb6 C604 99.38(16) 1_655 .
O63 Rb6 C622 84.35(16) . 1_655
O61 Rb6 C622 93.01(16) . 1_655
O64 Rb6 C622 133.89(16) . 1_655
O65 Rb6 C622 21.91(15) . 1_655
O66 Rb6 C622 77.08(15) . 1_655
O62 Rb6 C622 136.15(15) . 1_655
N61 Rb6 C622 137.30(16) . 1_655
N62 Rb6 C622 43.15(17) 1_655 1_655
C604 Rb6 C622 129.94(17) . 1_655
O63 Rb6 C615 77.87(14) . .
O61 Rb6 C615 129.34(15) . .
O64 Rb6 C615 22.08(14) . .
O65 Rb6 C615 133.41(15) . .
O66 Rb6 C615 83.03(14) . .
O62 Rb6 C615 88.90(14) . .
N61 Rb6 C615 42.30(14) . .
N62 Rb6 C615 137.99(15) 1_655 .
C604 Rb6 C615 97.35(16) . .
C622 Rb6 C615 132.53(17) 1_655 .
O63 Rb6 C613 20.59(15) . .
O61 Rb6 C613 90.13(16) . .
O64 Rb6 C613 41.16(15) . .
O65 Rb6 C613 125.95(16) . .
O66 Rb6 C613 133.67(15) . .
O62 Rb6 C613 108.82(16) . .
N61 Rb6 C613 101.21(16) . .
N62 Rb6 C613 78.88(16) 1_655 .
C604 Rb6 C613 94.91(17) . .
C622 Rb6 C613 104.68(18) 1_655 .
C615 Rb6 C613 61.46(16) . .
C606 N61 C626 110.9(5) . .
C606 N61 C616 108.5(5) . .
C626 N61 C616 109.9(5) . .
C606 N61 Rb6 108.7(3) . .
C626 N61 Rb6 108.3(4) . .
C616 N61 Rb6 110.6(4) . .
C601 N62 C611 111.6(6) . .
C601 N62 C621 110.8(6) . .
C611 N62 C621 110.2(6) . .
C601 N62 Rb6 110.2(4) . 1_455
C611 N62 Rb6 105.6(4) . 1_455
C621 N62 Rb6 108.3(4) . 1_455
C603 O61 C602 110.7(5) . .
C603 O61 Rb6 116.0(3) . .
C602 O61 Rb6 113.7(4) . .
C604 O62 C605 111.6(5) . .
C604 O62 Rb6 108.3(4) . .
C605 O62 Rb6 112.3(4) . .
C613 O63 C612 110.6(5) . .
C613 O63 Rb6 114.9(4) . .
C612 O63 Rb6 117.8(4) . .
C614 O64 C615 113.5(5) . .
C614 O64 Rb6 114.1(4) . .
C615 O64 Rb6 109.7(3) . .
C622 O65 C623 112.1(6) 1_655 .
C622 O65 Rb6 109.5(4) 1_655 .
C623 O65 Rb6 113.5(4) . .
C625 O66 C624 111.9(5) . .
C625 O66 Rb6 114.2(4) . .
C624 O66 Rb6 112.1(4) . .
N62 C601 C602 114.8(6) . 1_455
O61 C602 C601 107.6(6) . 1_655
O61 C602 Rb6 45.3(3) . .
C601 C602 Rb6 84.0(4) 1_655 .
O61 C603 C604 106.8(5) . .
O61 C603 Rb6 43.7(3) . .
C604 C603 Rb6 74.2(4) . .
O62 C604 C603 109.6(6) . .
O62 C604 Rb6 49.5(3) . .
C603 C604 Rb6 82.3(4) . .
O62 C605 C606 110.0(6) . .
O62 C605 Rb6 46.5(3) . .
C606 C605 Rb6 81.2(4) . .
N61 C606 C605 113.2(5) . .
N62 C611 C612 113.3(7) . 1_455
N62 C611 Rb6 52.2(3) . 1_455
C612 C611 Rb6 76.1(4) 1_455 1_455
O63 C612 C611 109.3(6) . 1_655
O63 C612 Rb6 42.3(3) . .
C611 C612 Rb6 80.5(4) 1_655 .
O63 C613 C614 108.9(6) . .
O63 C613 Rb6 44.6(3) . .
C614 C613 Rb6 79.6(4) . .
O64 C614 C613 111.0(6) . .
O64 C614 Rb6 45.6(3) . .
C613 C614 Rb6 76.6(4) . .
O64 C615 C616 110.1(6) . .
O64 C615 Rb6 48.2(3) . .
C616 C615 Rb6 86.1(4) . .
C615 C616 N61 112.9(5) . .
N62 C621 C622 114.8(6) . .
O65 C622 C621 109.1(6) 1_455 .
O65 C622 Rb6 48.6(3) 1_455 1_455
C621 C622 Rb6 84.8(4) . 1_455
O65 C623 C624 109.9(6) . .
O65 C623 Rb6 45.5(3) . .
C624 C623 Rb6 77.1(4) . .
O66 C624 C623 110.1(6) . .
O66 C624 Rb6 46.9(3) . .
C623 C624 Rb6 80.2(4) . .
O66 C625 C626 109.7(5) . .
O66 C625 Rb6 45.5(3) . .
C626 C625 Rb6 80.7(4) . .
N61 C626 C625 114.2(5) . .

loop_
_geom_bond_atom_site_label_1
_geom_bond_atom_site_label_2
_geom_bond_distance
_geom_bond_site_symmetry_2
Si1 Si7 2.347(4) .
Si1 Si9 2.462(3) .
Si1 Si3 2.471(3) .
Si1 Si2 2.540(3) .
Si2 Si7 2.415(4) .
Si2 Si8 2.498(3) .
Si2 Si3 2.504(3) .
Si3 Si9 2.461(3) .
Si3 Si8 2.483(3) .
Si4 Si7 2.371(4) .
Si4 Si6 2.448(3) .
Si4 Si5 2.489(3) .
Si4 Si9 2.514(3) .
Si5 Si7 2.394(5) .
Si5 Si8 2.429(3) .
Si5 Si6 2.513(3) .
Si6 Si8 2.506(3) .
Si6 Si9 2.525(3) .
Si1A Si3A 2.421(3) 2_544
Si1A Si7A 2.442(3) 2_454
Si1A Si1B 2.482(12) 2_554
Si1A Si2A 2.490(3) .
Si1A Si9A 2.503(4) 2_544
Si2A Si8A 2.432(4) .
Si2A Si7A 2.491(3) 2_454
Si2A Si5A 2.583(3) 2_554
Si2A Si3A 2.630(3) 2_544
Si3A Si1A 2.421(3) 2_544
Si3A Si8A 2.428(3) 2_544
Si3A Si3B 2.387(12) 2_544
Si3A Si9A 2.491(3) .
Si3A Si2A 2.630(3) 2_544
Si3A Si6A 2.686(4) 2_544
Si4A Si2B 0.773(8) .
Si4A Si1B 1.791(12) .
Si4A Si5A 2.423(3) .
Si4A Si7A 2.575(4) 1_655
Si4A Si6A 2.488(4) 2_554
Si4A Si9A 2.577(3) 1_565
Si4A Si3B 2.688(12) 2_554
Si5A Si3B 2.209(13) 2_554
Si5A Si7A 2.503(3) 1_655
Si5A Si2B 2.648(9) .
Si5A Si2A 2.583(3) 2_554
Si5A Si8A 2.593(4) 2_554
Si5A Si6A 2.676(4) 2_554
Si6A Si3B 0.778(17) .
Si6A Si2B 2.084(9) 2_554
Si6A Si9A 2.411(4) 2_544
Si6A Si8A 2.470(4) .
Si6A Si4A 2.488(4) 2_554
Si6A Si5A 2.676(4) 2_554
Si6A Si3A 2.686(4) 2_544
Si7A Si1A 2.441(3) 2_454
Si7A Si2A 2.491(3) 2_454
Si7A Si5A 2.503(3) 1_455
Si7A Si4A 2.575(4) 1_455
Si7A Si1B 2.527(12) 1_455
Si8A Si3B 1.729(16) .
Si8A N7A 2.04(3) .
Si8A Si3A 2.428(3) 2_544
Si8A Si5A 2.593(4) 2_554
Si9A Si1B 2.224(12) 1_545
Si9A Si6A 2.411(4) 2_544
Si9A Si1A 2.503(4) 2_544
Si9A Si2B 2.551(8) 1_545
Si9A Si4A 2.577(3) 1_545
Si9A Si3B 2.756(13) 2_544
Si1B Si2B 2.323(14) .
Si1B Si9A 2.224(12) 1_565
Si1B Si1A 2.482(12) 2_554
Si1B Si7A 2.527(12) 1_655
Si2B Si6A 2.084(9) 2_554
Si2B Si3B 2.465(15) 2_554
Si2B Si9A 2.551(8) 1_565
Si3B Si5A 2.209(13) 2_554
Si3B Si2B 2.465(15) 2_554
Si3B Si3A 2.387(12) 2_544
Si3B Si9A 2.756(13) 2_544
Si3B Si4A 2.688(12) 2_554
Rb1 O15 2.855(5) .
Rb1 O12 2.867(5) .
Rb1 O14 2.875(5) .
Rb1 O11 2.881(5) .
Rb1 O13 2.887(5) .
Rb1 O16 2.984(5) .
Rb1 N12 3.033(6) .
Rb1 N11 3.033(5) .
Rb1 C104 3.631(7) .
Rb1 C113 3.643(8) .
Rb1 C124 3.647(8) .
Rb1 C103 3.660(7) .
N11 C111 1.455(9) .
N11 C101 1.465(8) .
N11 C121 1.488(9) .
N12 C126 1.465(10) .
N12 C116 1.470(10) .
N12 C106 1.478(9) .
O11 C102 1.404(8) .
O11 C103 1.445(8) .
O12 C105 1.428(9) .
O12 C104 1.432(9) .
O13 C113 1.426(8) .
O13 C112 1.432(8) .
O14 C115 1.421(9) .
O14 C114 1.422(9) .
O15 C123 1.409(8) .
O15 C122 1.430(8) .
O16 C125 1.424(9) .
O16 C124 1.439(9) .
C101 C102 1.501(10) .
C103 C104 1.477(10) .
C105 C106 1.510(11) .
C111 C112 1.490(9) .
C113 C114 1.491(10) .
C115 C116 1.528(11) .
C121 C122 1.503(10) .
C123 C124 1.479(10) .
C125 C126 1.544(11) .
Rb2 O22 2.850(5) .
Rb2 O26 2.887(5) .
Rb2 O21 2.892(4) .
Rb2 O23 2.895(5) .
Rb2 O25 2.898(5) .
Rb2 O24 2.905(5) .
Rb2 N21 3.068(5) .
Rb2 N22 3.078(6) .
Rb2 C223 3.605(8) .
Rb2 C214 3.630(8) .
Rb2 C205 3.633(8) .
Rb2 C204 3.655(7) .
N21 C221 1.463(9) .
N21 C201 1.465(8) .
N21 C211 1.480(9) .
N22 C216 1.464(9) .
N22 C226 1.465(9) .
N22 C206 1.502(10) .
O21 C203 1.425(8) .
O21 C202 1.440(9) .
O22 C204 1.430(8) .
O22 C205 1.429(9) .
O23 C213 1.428(9) .
O23 C212 1.431(8) .
O24 C214 1.421(9) .
O24 C215 1.427(8) .
O25 C223 1.417(8) .
O25 C222 1.434(8) .
O26 C224 1.422(9) .
O26 C225 1.438(8) .
C201 C202 1.494(10) .
C203 C204 1.508(11) .
C205 C206 1.519(10) .
C211 C212 1.496(11) .
C213 C214 1.503(10) .
C215 C216 1.499(11) .
C221 C222 1.516(10) .
C223 C224 1.511(10) .
C225 C226 1.493(11) .
Rb3 O35 2.839(5) .
Rb3 O34 2.860(5) .
Rb3 O31 2.862(5) .
Rb3 O36 2.873(5) .
Rb3 O33 2.901(6) .
Rb3 O32 2.904(6) .
Rb3 N31 3.034(7) .
Rb3 N32 3.042(7) .
Rb3 C324 3.633(8) .
Rb3 C304 3.647(9) .
Rb3 C323 3.651(7) .
Rb3 C314 3.655(9) .
N31 C321 1.457(9) .
N31 C301 1.468(10) .
N31 C311 1.460(11) .
N32 C326 1.455(11) .
N32 C306 1.470(11) .
N32 C316 1.488(11) .
O31 C303 1.413(11) .
O31 C302 1.439(11) .
O32 C305 1.431(10) .
O32 C304 1.451(10) .
O33 C313 1.445(10) .
O33 C312 1.447(10) .
O34 C314 1.397(10) .
O34 C315 1.421(9) .
O35 C322 1.416(9) .
O35 C323 1.439(8) .
O36 C324 1.409(9) .
O36 C325 1.439(9) .
C301 C302 1.495(14) .
C303 C304 1.480(13) .
C305 C306 1.483(12) .
C311 C312 1.483(13) .
C313 C314 1.470(12) .
C315 C316 1.490(12) .
C321 C322 1.500(10) .
C323 C324 1.487(12) .
C325 C326 1.495(12) .
Rb4 O44 2.855(5) .
Rb4 O41 2.859(5) .
Rb4 O42 2.874(5) .
Rb4 O46 2.874(4) .
Rb4 O43 2.901(4) .
Rb4 O45 2.918(4) .
Rb4 N41 2.999(5) .
Rb4 N42 3.005(6) .
Rb4 C415 3.633(7) .
Rb4 C402 3.653(7) .
Rb4 C423 3.671(7) .
Rb4 C404 3.675(8) .
N41 C421 1.470(9) .
N41 C411 1.478(8) .
N41 C401 1.485(9) .
N42 C406 1.458(10) .
N42 C416 1.462(9) .
N42 C426 1.492(9) .
O41 C403 1.424(8) .
O41 C402 1.441(8) .
O42 C404 1.408(9) .
O42 C405 1.439(8) .
O43 C412 1.423(8) .
O43 C413 1.425(8) .
O44 C415 1.414(8) .
O44 C414 1.424(8) .
O45 C423 1.425(7) .
O45 C422 1.443(7) .
O46 C425 1.412(8) .
O46 C424 1.459(8) .
C401 C402 1.475(10) .
C403 C404 1.524(10) .
C405 C406 1.484(11) .
C411 C412 1.525(10) .
C413 C414 1.490(10) .
C415 C416 1.507(10) .
C421 C422 1.497(9) .
C423 C424 1.503(9) .
C425 C426 1.495(11) .
Rb5 O55 2.815(5) .
Rb5 O56 2.869(5) .
Rb5 O51 2.872(5) .
Rb5 O54 2.880(5) .
Rb5 O53 2.920(5) .
Rb5 O52 2.934(5) .
Rb5 N52 3.018(6) .
Rb5 N51 3.050(6) .
Rb5 C524 3.598(8) .
Rb5 C523 3.611(8) .
Rb5 C525 3.651(8) .
Rb5 C515 3.648(7) .
N51 C501 1.450(10) .
N51 C511 1.466(10) .
N51 C521 1.483(9) .
N52 C506 1.454(9) .
N52 C526 1.472(9) .
N52 C516 1.491(10) .
O51 C503 1.422(8) .
O51 C502 1.447(9) .
O52 C504 1.429(8) .
O52 C505 1.434(8) .
O53 C512 1.398(8) .
O53 C513 1.421(9) .
O54 C514 1.417(9) .
O54 C515 1.422(8) .
O55 C522 1.424(9) .
O55 C523 1.443(11) .
O56 C525 1.424(10) .
O56 C524 1.455(10) .
C501 C502 1.477(10) .
C503 C504 1.486(10) .
C505 C506 1.508(10) .
C511 C512 1.510(11) .
C513 C514 1.493(10) .
C515 C516 1.492(11) .
C521 C522 1.514(12) .
C523 C524 1.470(13) .
C525 C526 1.504(11) .
Rb6 O63 2.803(4) .
Rb6 O61 2.863(5) .
Rb6 O64 2.869(4) .
Rb6 O65 2.880(5) .
Rb6 O66 2.889(4) .
Rb6 O62 2.894(5) .
Rb6 N61 3.034(5) .
Rb6 N62 3.072(6) 1_655
Rb6 C604 3.612(7) .
Rb6 C622 3.619(8) 1_655
Rb6 C615 3.623(7) .
Rb6 C613 3.625(7) .
N61 C606 1.466(8) .
N61 C626 1.467(8) .
N61 C616 1.484(8) .
N62 C601 1.456(10) .
N62 C611 1.465(9) .
N62 C621 1.463(10) .
N62 Rb6 3.072(6) 1_455
O61 C603 1.433(8) .
O61 C602 1.443(8) .
O62 C604 1.438(7) .
O62 C605 1.446(8) .
O63 C613 1.405(8) .
O63 C612 1.416(9) .
O64 C614 1.392(8) .
O64 C615 1.447(8) .
O65 C622 1.432(8) 1_655
O65 C623 1.447(8) .
O66 C625 1.412(8) .
O66 C624 1.415(8) .
C601 C602 1.487(10) 1_455
C602 C601 1.487(10) 1_655
C603 C604 1.499(9) .
C605 C606 1.509(10) .
C611 C612 1.506(11) 1_455
C611 Rb6 3.742(8) 1_455
C612 C611 1.506(11) 1_655
C613 C614 1.507(10) .
C615 C616 1.473(9) .
C621 C622 1.519(11) .
C622 O65 1.432(8) 1_455
C622 Rb6 3.619(8) 1_455
C623 C624 1.454(10) .
C625 C626 1.504(9) .
